data_7041964
loop_
_publ_author_name
'Akhtar, Muhammad Nadeem'
'Liao, Xiao-Fen'
'Chen, Yan-Cong'
'Liu, Jun-Liang'
'Tong, Ming-Liang'

_publ_section_title
;
 Di- and octa-nuclear dysprosium clusters derived from pyridyl-triazole
 based ligand: {Dy2} showing single molecule magnetic behaviour.
;
_journal_issue 9
_journal_name_full 'Dalton transactions (Cambridge, England : 2003)'
_journal_page_first 2981
_journal_page_last 2987
_journal_paper_doi 10.1039/c7dt00047b
_journal_volume 46
_journal_year 2017
_chemical_formula_moiety 'C128 H104 Dy8 N64 O8, 6(O)'
_chemical_formula_sum 'C128 H152 Dy8 N64 O32'
_chemical_formula_weight 4399.13
_chemical_name_systematic '{Dy8} (2)'
_space_group_crystal_system monoclinic
_space_group_IT_number 14
_space_group_name_Hall '-P 2ybc'
_space_group_name_H-M_alt 'P 1 21/c 1'
_symmetry_space_group_name_Hall '-P 2ybc'
_symmetry_space_group_name_H-M 'P 1 21/c 1'
_atom_sites_solution_hydrogens mixed
_atom_sites_solution_primary direct
_audit_creation_date 2017-01-29
_audit_creation_method
;
Olex2 1.2
(compiled 2017.01.04 svn.r3372 for OlexSys, GUI svn.r5289)
;
_audit_update_record
;
2017-01-30 deposited with the CCDC.
2017-02-06 downloaded from the CCDC.
;
_cell_angle_alpha 90
_cell_angle_beta 108.674(2)
_cell_angle_gamma 90
_cell_formula_units_Z 4
_cell_length_a 22.003(2)
_cell_length_b 30.483(3)
_cell_length_c 24.946(2)
_cell_measurement_reflns_used 38656
_cell_measurement_temperature 123(2)
_cell_measurement_theta_max 27.375
_cell_measurement_theta_min 3.025
_cell_volume 15851(2)
_computing_cell_refinement 'Bruker SMART (Bruker, 1998)'
_computing_data_collection 'Bruker SMART (Bruker, 1998)'
_computing_data_reduction 'Bruker SAINT'
_computing_molecular_graphics 'Olex2 (Dolomanov et al., 2009)'
_computing_publication_material 'Olex2 (Dolomanov et al., 2009)'
_computing_structure_refinement 'SHELXL-2016/6 (Sheldrick, 2016)'
_computing_structure_solution 'XS (Sheldrick, 2008)'
_diffrn_ambient_temperature 123.15
_diffrn_measured_fraction_theta_full 0.997
_diffrn_measured_fraction_theta_max 0.976
_diffrn_measurement_device_type 'Bruker SMART APEX CCD area detector'
_diffrn_measurement_method '\w and \f scans'
_diffrn_radiation_monochromator graphite
_diffrn_radiation_type MoK\a
_diffrn_radiation_wavelength 0.71073
_diffrn_reflns_av_R_equivalents 0.1663
_diffrn_reflns_av_unetI/netI 0.2357
_diffrn_reflns_Laue_measured_fraction_full 0.997
_diffrn_reflns_Laue_measured_fraction_max 0.976
_diffrn_reflns_limit_h_max 28
_diffrn_reflns_limit_h_min -27
_diffrn_reflns_limit_k_max 38
_diffrn_reflns_limit_k_min -37
_diffrn_reflns_limit_l_max 31
_diffrn_reflns_limit_l_min -25
_diffrn_reflns_number 84103
_diffrn_reflns_point_group_measured_fraction_full 0.997
_diffrn_reflns_point_group_measured_fraction_max 0.976
_diffrn_reflns_theta_full 25.242
_diffrn_reflns_theta_max 27.000
_diffrn_reflns_theta_min 1.590
_diffrn_source 'sealed tube'
_exptl_absorpt_coefficient_mu 3.812
_exptl_absorpt_correction_T_max 0.6792
_exptl_absorpt_correction_T_min 0.18
_exptl_absorpt_correction_type multi-scan
_exptl_absorpt_process_details 'SADABS (Bruker, 2002)'
_exptl_crystal_colour colourless
_exptl_crystal_colour_primary colourless
_exptl_crystal_density_diffrn 1.843
_exptl_crystal_description polyhedral
_exptl_crystal_F_000 8608
_exptl_crystal_preparation ', Magnetic properties'
_exptl_crystal_size_max 0.18
_exptl_crystal_size_mid 0.16
_exptl_crystal_size_min 0.11
_refine_diff_density_max 4.039
_refine_diff_density_min -2.884
_refine_diff_density_rms 0.300
_refine_ls_extinction_method none
_refine_ls_goodness_of_fit_ref 0.981
_refine_ls_hydrogen_treatment constr
_refine_ls_matrix_type full
_refine_ls_number_parameters 1927
_refine_ls_number_reflns 33757
_refine_ls_number_restraints 331
_refine_ls_restrained_S_all 0.980
_refine_ls_R_factor_all 0.2193
_refine_ls_R_factor_gt 0.1108
_refine_ls_shift/su_max 0.000
_refine_ls_shift/su_mean 0.000
_refine_ls_structure_factor_coef Fsqd
_refine_ls_weighting_details 'w=1/[\s^2^(Fo^2^)+(0.1445P)^2^] where P=(Fo^2^+2Fc^2^)/3'
_refine_ls_weighting_scheme calc
_refine_ls_wR_factor_gt 0.2430
_refine_ls_wR_factor_ref 0.3112
_reflns_Friedel_coverage 0.000
_reflns_number_gt 14528
_reflns_number_total 33757
_reflns_threshold_expression 'I > 2\s(I)'
_cod_data_source_file c7dt00047b2.cif
_cod_data_source_block Dy8_2
_cod_depositor_comments 'Adding full bibliography for 7041963--7041964.cif.'
_cod_database_code 7041964
_shelx_shelxl_version_number 2016/4
_shelx_space_group_comment
;
The symmetry employed for this shelxl refinement is uniquely defined
by the following loop, which should always be used as a source of
symmetry information in preference to the above space-group names.
They are only intended as comments.
;
_shelx_estimated_absorpt_t_max 0.679
_shelx_estimated_absorpt_t_min 0.547
_olex2_refinement_description
;
1. Fixed Uiso
 At 1.2 times of:
  All C(H) groups, H5 of O5, H1 of O1, H2 of O2, H3 of O3, H4 of O4, H7 of O7,
   H8 of O8, All C(H,H) groups
 At 1.5 times of:
  H6 of O6
2. Rigid bond restraints
 C98, C99
 with sigma for 1-2 distances of 0.01 and sigma for 1-3 distances of 0.01
 C19, C20
 with sigma for 1-2 distances of 0.01 and sigma for 1-3 distances of 0.01
 C35, C36
 with sigma for 1-2 distances of 0.01 and sigma for 1-3 distances of 0.01
 C93, C94
 with sigma for 1-2 distances of 0.01 and sigma for 1-3 distances of 0.01
 N43, C87
 with sigma for 1-2 distances of 0.01 and sigma for 1-3 distances of 0.01
 C66, C67
 with sigma for 1-2 distances of 0.01 and sigma for 1-3 distances of 0.01
 C94, C95
 with sigma for 1-2 distances of 0.01 and sigma for 1-3 distances of 0.01
3. Uiso/Uaniso restraints and constraints
Uanis(N11) \\sim Ueq, Uanis(N15) \\sim Ueq, Uanis(N23) \\sim Ueq, Uanis(N34)
\\sim Ueq, Uanis(N35) \\sim Ueq, Uanis(N41) \\sim Ueq, Uanis(N48) \\sim Ueq,
Uanis(N51) \\sim Ueq, Uanis(O3) \\sim Ueq, Uanis(O3W) \\sim Ueq, Uanis(O5W)
\\sim Ueq, Uanis(O6W) \\sim Ueq: with sigma of 0.01 and sigma for terminal
atoms of 0.02
Uanis(C6) \\sim Ueq, Uanis(C9) \\sim Ueq, Uanis(C12) \\sim Ueq, Uanis(C13)
\\sim Ueq, Uanis(C14) \\sim Ueq, Uanis(C15) \\sim Ueq, Uanis(C16) \\sim Ueq,
Uanis(C27) \\sim Ueq, Uanis(C33) \\sim Ueq, Uanis(C34) \\sim Ueq, Uanis(C35)
\\sim Ueq, Uanis(C41) \\sim Ueq, Uanis(C43) \\sim Ueq, Uanis(C56) \\sim Ueq:
with sigma of 0.01 and sigma for terminal atoms of 0.02
Uanis(C10) \\sim Ueq, Uanis(C68) \\sim Ueq, Uanis(C70) \\sim Ueq, Uanis(C75)
\\sim Ueq, Uanis(C85) \\sim Ueq, Uanis(C113) \\sim Ueq, Uanis(C115) \\sim Ueq,
Uanis(C126) \\sim Ueq, Uanis(C127) \\sim Ueq: with sigma of 0.01 and sigma for
terminal atoms of 0.02
Uanis(N19) \\sim Ueq, Uanis(N4) \\sim Ueq, Uanis(N14) \\sim Ueq, Uanis(C23)
\\sim Ueq, Uanis(C32) \\sim Ueq, Uanis(C40) \\sim Ueq, Uanis(C80) \\sim Ueq,
Uanis(C95) \\sim Ueq, Uanis(C103) \\sim Ueq: with sigma of 0.01 and sigma for
terminal atoms of 0.02
Uanis(N2) \\sim Ueq, Uanis(N8) \\sim Ueq, Uanis(N12) \\sim Ueq, Uanis(N38)
\\sim Ueq, Uanis(C31) \\sim Ueq, Uanis(C76) \\sim Ueq, Uanis(C86) \\sim Ueq,
Uanis(C88) \\sim Ueq, Uanis(C90) \\sim Ueq, Uanis(C121) \\sim Ueq: with sigma
of 0.01 and sigma for terminal atoms of 0.02
4.a Riding coordinates:
 O1(H1), O2(H2), O3(H3), O4(H4), O5(H5), O6(H6), O7(H7), O8(H8)
4.b Secondary CH2 refined with riding coordinates:
 C8(H8A,H8B), C9(H9A,H9B), C24(H24A,H24B), C25(H25A,H25B), C40(H40A,H40B),
 C41(H41A,H41B), C56(H56A,H56B), C57(H57A,H57B), C72(H72A,H72B), C73(H73A,H73B),
  C88(H88A,H88B), C89(H89A,H89B), C104(H10A,H10B), C105(H10C,H10D), C120(H12A,
 H12B), C121(H12C,H12D)
4.c Aromatic/amide H refined with riding coordinates:
 C1(H1A), C2(H2A), C3(H3A), C4(H4A), C13(H13), C14(H14), C15(H15), C16(H16),
 C17(H17), C18(H18), C19(H19), C20(H20), C29(H29), C30(H30), C31(H31), C32(H32),
  C33(H33), C34(H34), C35(H35), C36(H36), C45(H45), C46(H46), C47(H47),
 C48(H48), C49(H49), C50(H50), C51(H51), C52(H52), C61(H61), C62(H62), C63(H63),
  C64(H64), C65(H65), C66(H66), C67(H67), C68(H68), C77(H77), C78(H78),
 C79(H79), C80(H80), C81(H81), C82(H82), C83(H83), C84(H84), C93(H93), C94(H94),
  C95(H95), C96(H96), C97(H97), C98(H98), C99(H99), C100(H100), C109(H109),
 C110(H110), C111(H111), C112(H112), C113(H113), C114(H114), C115(H115),
 C116(H116), C125(H125), C126(H126), C127(H127), C128(H128)
;
_olex2_date_sample_data_collection 2011-10-10
_olex2_submission_special_instructions 'No special instructions were received'

loop_
_space_group_symop_operation_xyz
'x, y, z'
'-x, y+1/2, -z+1/2'
'-x, -y, -z'
'x, -y-1/2, z-1/2'

loop_
_atom_site_label
_atom_site_type_symbol
_atom_site_fract_x
_atom_site_fract_y
_atom_site_fract_z
_atom_site_U_iso_or_equiv
_atom_site_adp_type
_atom_site_occupancy
_atom_site_site_symmetry_order
_atom_site_calc_flag
_atom_site_refinement_flags_posn
_atom_site_refinement_flags_adp
Dy1 Dy 0.21876(5) 0.09492(3) -0.21978(4) 0.0325(3) Uani 1 1 d . .
Dy2 Dy 0.08421(5) 0.16820(3) -0.18257(5) 0.0341(3) Uani 1 1 d . .
Dy3 Dy 0.03860(6) 0.29568(3) -0.21323(5) 0.0397(3) Uani 1 1 d . .
Dy4 Dy 0.15422(5) 0.39942(3) -0.16341(5) 0.0396(3) Uani 1 1 d . .
Dy5 Dy 0.30575(5) 0.43247(3) -0.20740(5) 0.0377(3) Uani 1 1 d . .
Dy6 Dy 0.46692(6) 0.36034(3) -0.17261(5) 0.0395(3) Uani 1 1 d . .
Dy7 Dy 0.48388(5) 0.23486(3) -0.21414(5) 0.0376(3) Uani 1 1 d . .
Dy8 Dy 0.40240(5) 0.12830(3) -0.17387(4) 0.0343(3) Uani 1 1 d . .
O1 O 0.1858(7) 0.1557(4) -0.1839(6) 0.036(3) Uani 1 1 d . .
H1 H 0.194884 0.177343 -0.201531 0.043 Uiso 1 1 d R .
O2 O 0.1025(7) 0.2346(5) -0.2173(7) 0.050(4) Uani 1 1 d . .
H2 H 0.098678 0.230641 -0.251935 0.060 Uiso 1 1 d R .
O3 O 0.1364(7) 0.3243(4) -0.1721(7) 0.044(4) Uani 1 1 d . U
H3 H 0.160067 0.314586 -0.190449 0.052 Uiso 1 1 d R .
O4 O 0.2205(8) 0.3856(5) -0.2167(7) 0.058(5) Uani 1 1 d . .
H4 H 0.197349 0.385733 -0.251272 0.069 Uiso 1 1 d R .
O5 O 0.3661(7) 0.3724(4) -0.1694(6) 0.041(4) Uani 1 1 d . .
H5 H 0.343902 0.350322 -0.185242 0.050 Uiso 1 1 d R .
O6 O 0.4214(7) 0.2951(4) -0.2130(6) 0.039(4) Uani 1 1 d . .
H6 H 0.400507 0.300560 -0.246606 0.059 Uiso 1 1 d R .
O7 O 0.4164(7) 0.2041(5) -0.1745(7) 0.046(4) Uani 1 1 d . .
H7 H 0.379551 0.214947 -0.191253 0.056 Uiso 1 1 d R .
O8 O 0.2984(6) 0.1428(5) -0.2230(7) 0.042(4) Uani 1 1 d . .
H8 H 0.296030 0.145290 -0.257569 0.050 Uiso 1 1 d R .
N1 N 0.2049(9) 0.0929(5) -0.3280(8) 0.036(4) Uani 1 1 d . .
N2 N 0.1101(7) 0.1130(5) -0.2867(7) 0.029(4) Uani 1 1 d . U
N3 N 0.0549(7) 0.1214(5) -0.2762(7) 0.027(4) Uani 1 1 d . .
N4 N 0.0325(8) 0.0993(6) -0.3678(7) 0.035(4) Uani 1 1 d . U
N5 N -0.0241(8) 0.1917(5) -0.2408(8) 0.033(4) Uani 1 1 d . .
N6 N -0.0384(8) 0.2359(6) -0.2424(8) 0.037(4) Uani 1 1 d . .
N7 N -0.1252(9) 0.2039(7) -0.2977(10) 0.058(6) Uani 1 1 d . .
N8 N -0.0788(9) 0.3185(6) -0.2626(9) 0.048(5) Uani 1 1 d . U
N9 N 0.1546(8) 0.1628(5) -0.0755(7) 0.037(4) Uani 1 1 d . .
N10 N 0.0679(8) 0.2264(5) -0.1162(7) 0.033(4) Uani 1 1 d . .
N11 N 0.0185(8) 0.2583(6) -0.1283(7) 0.039(4) Uani 1 1 d . U
N12 N 0.0498(8) 0.2392(5) -0.0340(7) 0.033(4) Uani 1 1 d . U
N13 N 0.0181(8) 0.3534(6) -0.1497(8) 0.040(5) Uani 1 1 d . .
N14 N 0.0592(8) 0.3882(5) -0.1372(7) 0.028(4) Uani 1 1 d . U
N15 N -0.0046(8) 0.3963(5) -0.0848(7) 0.033(4) Uani 1 1 d . U
N16 N 0.1296(9) 0.4594(6) -0.0969(8) 0.043(5) Uani 1 1 d . .
N17 N 0.0142(11) 0.2885(7) -0.3228(10) 0.064(6) Uani 1 1 d . .
N18 N 0.0438(9) 0.3652(6) -0.2658(8) 0.044(5) Uani 1 1 d . .
N19 N 0.0519(8) 0.4075(5) -0.2478(7) 0.034(4) Uani 1 1 d . U
N20 N -0.0004(9) 0.4069(5) -0.3423(8) 0.043(5) Uani 1 1 d . .
N21 N 0.1579(8) 0.4700(6) -0.2098(7) 0.034(4) Uani 1 1 d . .
N22 N 0.2152(9) 0.4815(6) -0.2181(7) 0.043(5) Uani 1 1 d . .
N23 N 0.1491(8) 0.5343(6) -0.2571(8) 0.040(4) Uani 1 1 d . U
N24 N 0.3103(10) 0.5118(5) -0.2479(7) 0.040(5) Uani 1 1 d . .
N25 N 0.1956(9) 0.3680(6) -0.0606(9) 0.045(5) Uani 1 1 d . .
N26 N 0.2643(8) 0.4233(6) -0.1031(7) 0.039(5) Uani 1 1 d . .
N27 N 0.3018(8) 0.4585(6) -0.1109(8) 0.043(5) Uani 1 1 d . .
N28 N 0.3227(9) 0.4474(6) -0.0170(8) 0.039(4) Uani 1 1 d . .
N29 N 0.4127(9) 0.4607(6) -0.1514(7) 0.037(4) Uani 1 1 d . .
N30 N 0.4648(8) 0.4365(5) -0.1487(7) 0.032(4) Uani 1 1 d . .
N31 N 0.5007(10) 0.4948(6) -0.0937(8) 0.048(5) Uani 1 1 d . .
N32 N 0.5751(9) 0.3965(5) -0.1252(7) 0.036(4) Uani 1 1 d . .
N33 N 0.2379(11) 0.4357(6) -0.3187(8) 0.047(5) Uani 1 1 d . .
N34 N 0.3669(9) 0.4152(6) -0.2731(8) 0.042(5) Uani 1 1 d . U
N35 N 0.4290(9) 0.4085(6) -0.2631(8) 0.038(4) Uani 1 1 d . U
N36 N 0.3877(10) 0.4348(6) -0.3538(8) 0.052(5) Uani 1 1 d . .
N37 N 0.5289(9) 0.3380(6) -0.2346(8) 0.046(5) Uani 1 1 d . .
N38 N 0.5392(8) 0.2948(6) -0.2409(8) 0.039(4) Uani 1 1 d . U
N39 N 0.5917(10) 0.3318(7) -0.2907(9) 0.055(6) Uani 1 1 d . .
N40 N 0.5649(8) 0.2140(6) -0.2682(8) 0.041(5) Uani 1 1 d . .
N41 N 0.4817(7) 0.3626(5) -0.0648(7) 0.027(4) Uani 1 1 d . U
N42 N 0.5334(9) 0.2994(6) -0.1125(8) 0.039(4) Uani 1 1 d . .
N43 N 0.5711(9) 0.2672(7) -0.1259(8) 0.050(5) Uani 1 1 d . U
N44 N 0.6087(9) 0.2812(6) -0.0327(8) 0.046(5) Uani 1 1 d . .
N45 N 0.5493(8) 0.1726(5) -0.1574(8) 0.033(4) Uani 1 1 d . .
N46 N 0.5172(7) 0.1398(6) -0.1488(7) 0.030(4) Uani 1 1 d . .
N47 N 0.6186(10) 0.1280(7) -0.0994(9) 0.050(5) Uani 1 1 d . .
N48 N 0.4715(9) 0.0637(6) -0.1169(8) 0.043(5) Uani 1 1 d . U
N49 N 0.4239(9) 0.2504(6) -0.3188(9) 0.046(5) Uani 1 1 d . .
N50 N 0.4344(8) 0.1713(5) -0.2744(7) 0.028(4) Uani 1 1 d . .
N51 N 0.4388(8) 0.1261(5) -0.2625(7) 0.034(4) Uani 1 1 d . U
N52 N 0.4227(7) 0.1354(5) -0.3563(7) 0.031(4) Uani 1 1 d . .
N53 N 0.3650(7) 0.0585(5) -0.2259(7) 0.032(4) Uani 1 1 d . .
N54 N 0.3028(9) 0.0473(6) -0.2338(8) 0.043(5) Uani 1 1 d . .
N55 N 0.3380(8) -0.0036(5) -0.2790(8) 0.034(4) Uani 1 1 d . .
N56 N 0.1820(8) 0.0164(5) -0.2639(7) 0.029(4) Uani 1 1 d . .
N57 N 0.4446(10) 0.1522(6) -0.0677(8) 0.044(5) Uani 1 1 d . .
N58 N 0.3397(9) 0.1011(6) -0.1124(8) 0.041(5) Uani 1 1 d . .
N59 N 0.2912(9) 0.0693(5) -0.1234(8) 0.041(5) Uani 1 1 d . .
N60 N 0.3454(9) 0.0681(5) -0.0310(8) 0.039(4) Uani 1 1 d . .
N61 N 0.1496(7) 0.0639(5) -0.1643(7) 0.030(4) Uani 1 1 d . .
N62 N 0.1011(8) 0.0903(5) -0.1612(7) 0.033(4) Uani 1 1 d . .
N63 N 0.1106(9) 0.0331(6) -0.1029(8) 0.042(5) Uani 1 1 d . .
N64 N 0.0105(8) 0.1316(5) -0.1323(8) 0.037(4) Uani 1 1 d . .
C1 C 0.2550(11) 0.0828(7) -0.3471(10) 0.040(6) Uani 1 1 d . .
H1A H 0.297458 0.088083 -0.322742 0.047 Uiso 1 1 calc R .
C2 C 0.2466(13) 0.0648(8) -0.4014(10) 0.051(7) Uani 1 1 d . .
H2A H 0.282614 0.057627 -0.412897 0.061 Uiso 1 1 calc R .
C3 C 0.1855(10) 0.0579(9) -0.4369(10) 0.054(7) Uani 1 1 d . .
H3A H 0.178214 0.045167 -0.473147 0.065 Uiso 1 1 calc R .
C4 C 0.1323(12) 0.0704(8) -0.4182(9) 0.050(6) Uani 1 1 d . .
H4A H 0.089439 0.067358 -0.442679 0.060 Uiso 1 1 calc R .
C5 C 0.1453(12) 0.0872(7) -0.3629(9) 0.041(6) Uani 1 1 d . .
C6 C 0.0952(9) 0.1006(6) -0.3392(8) 0.026(4) Uani 1 1 d . U
C7 C 0.0076(10) 0.1132(6) -0.3268(10) 0.037(5) Uani 1 1 d . .
C8 C -0.0614(10) 0.1142(7) -0.3379(9) 0.038(5) Uani 1 1 d . .
H8A H -0.079060 0.085035 -0.352308 0.045 Uiso 1 1 calc R .
H8B H -0.080216 0.135798 -0.368273 0.045 Uiso 1 1 calc R .
C9 C -0.0835(10) 0.1257(6) -0.2869(10) 0.036(5) Uani 1 1 d . U
H9A H -0.128244 0.115735 -0.294332 0.043 Uiso 1 1 calc R .
H9B H -0.056105 0.110228 -0.252849 0.043 Uiso 1 1 calc R .
C10 C -0.0797(10) 0.1737(7) -0.2762(9) 0.035(5) Uani 1 1 d . U
C11 C -0.0966(13) 0.2416(9) -0.2783(10) 0.058(7) Uani 1 1 d . .
C12 C -0.1239(12) 0.2867(9) -0.2840(12) 0.057(7) Uani 1 1 d . U
C13 C -0.1869(14) 0.2927(10) -0.3124(14) 0.081(9) Uani 1 1 d . U
H13 H -0.214129 0.269111 -0.330133 0.097 Uiso 1 1 calc R .
C14 C -0.210(2) 0.3377(14) -0.3141(19) 0.129(15) Uani 1 1 d . U
H14 H -0.254646 0.345288 -0.327086 0.155 Uiso 1 1 calc R .
C15 C -0.1606(17) 0.3687(12) -0.2944(17) 0.104(12) Uani 1 1 d . U
H15 H -0.170608 0.398916 -0.301039 0.125 Uiso 1 1 calc R .
C16 C -0.0995(14) 0.3574(10) -0.2666(12) 0.069(8) Uani 1 1 d . U
H16 H -0.070218 0.380010 -0.248917 0.082 Uiso 1 1 calc R .
C17 C 0.2064(11) 0.1360(7) -0.0539(11) 0.048(6) Uani 1 1 d . .
H17 H 0.222753 0.120909 -0.079674 0.057 Uiso 1 1 calc R .
C18 C 0.2365(13) 0.1298(8) 0.0036(11) 0.057(7) Uani 1 1 d . .
H18 H 0.271316 0.109896 0.017233 0.068 Uiso 1 1 calc R .
C19 C 0.2140(13) 0.1534(9) 0.0397(12) 0.065(8) Uani 1 1 d . U
H19 H 0.235617 0.151623 0.079308 0.077 Uiso 1 1 calc R .
C20 C 0.1594(13) 0.1803(9) 0.0197(10) 0.060(7) Uani 1 1 d . U
H20 H 0.141736 0.194257 0.045364 0.072 Uiso 1 1 calc R .
C21 C 0.1316(12) 0.1862(7) -0.0387(10) 0.046(6) Uani 1 1 d . .
C22 C 0.0822(10) 0.2165(7) -0.0633(10) 0.037(5) Uani 1 1 d . .
C23 C 0.0110(10) 0.2641(7) -0.0757(9) 0.036(5) Uani 1 1 d . U
C24 C -0.0399(12) 0.2933(7) -0.0675(11) 0.052(7) Uani 1 1 d . .
H24A H -0.021477 0.309775 -0.031775 0.063 Uiso 1 1 calc R .
H24B H -0.074872 0.274674 -0.063174 0.063 Uiso 1 1 calc R .
C25 C -0.0690(11) 0.3264(8) -0.1156(11) 0.051(7) Uani 1 1 d . .
H25A H -0.083582 0.310876 -0.152382 0.061 Uiso 1 1 calc R .
H25B H -0.106536 0.341035 -0.109772 0.061 Uiso 1 1 calc R .
C26 C -0.0196(10) 0.3598(6) -0.1162(9) 0.033(5) Uani 1 1 d . .
C27 C 0.0452(9) 0.4119(6) -0.0983(9) 0.031(5) Uani 1 1 d . U
C28 C 0.0775(11) 0.4525(6) -0.0822(9) 0.035(5) Uani 1 1 d . .
C29 C 0.0593(11) 0.4872(7) -0.0471(9) 0.039(5) Uani 1 1 d . .
H29 H 0.022593 0.483389 -0.035389 0.047 Uiso 1 1 calc R .
C30 C 0.0949(10) 0.5231(7) -0.0327(10) 0.041(6) Uani 1 1 d . .
H30 H 0.083920 0.544584 -0.009770 0.049 Uiso 1 1 calc R .
C31 C 0.1452(11) 0.5296(7) -0.0496(10) 0.046(6) Uani 1 1 d . U
H31 H 0.169811 0.555740 -0.040198 0.056 Uiso 1 1 calc R .
C32 C 0.1608(11) 0.4970(7) -0.0816(9) 0.040(5) Uani 1 1 d . U
H32 H 0.196938 0.502049 -0.093764 0.048 Uiso 1 1 calc R .
C33 C 0.0059(14) 0.2493(12) -0.3486(15) 0.085(10) Uani 1 1 d . U
H33 H 0.014081 0.223708 -0.325669 0.102 Uiso 1 1 calc R .
C34 C -0.0134(15) 0.2441(12) -0.4056(17) 0.096(11) Uani 1 1 d . U
H34 H -0.019775 0.215712 -0.422146 0.115 Uiso 1 1 calc R .
C35 C -0.0242(14) 0.2835(10) -0.4411(15) 0.080(9) Uani 1 1 d . U
H35 H -0.034413 0.281809 -0.481033 0.095 Uiso 1 1 calc R .
C36 C -0.0189(15) 0.3234(9) -0.4133(12) 0.075(9) Uani 1 1 d . U
H36 H -0.031367 0.349499 -0.434943 0.090 Uiso 1 1 calc R .
C37 C 0.0047(13) 0.3263(9) -0.3539(10) 0.059(7) Uani 1 1 d . .
C38 C 0.0167(11) 0.3662(7) -0.3210(11) 0.052(7) Uani 1 1 d . .
C39 C 0.0237(11) 0.4298(7) -0.2948(11) 0.048(6) Uani 1 1 d . .
C40 C 0.0117(10) 0.4795(7) -0.2963(9) 0.039(5) Uani 1 1 d . U
H40A H 0.022731 0.492181 -0.328541 0.047 Uiso 1 1 calc R .
H40B H -0.034692 0.484595 -0.303364 0.047 Uiso 1 1 calc R .
C41 C 0.0494(10) 0.5037(7) -0.2424(9) 0.037(5) Uani 1 1 d . U
H41A H 0.033921 0.534359 -0.244243 0.044 Uiso 1 1 calc R .
H41B H 0.042348 0.489385 -0.209337 0.044 Uiso 1 1 calc R .
C42 C 0.1182(11) 0.5037(8) -0.2356(10) 0.043(6) Uani 1 1 d . .
C43 C 0.2080(9) 0.5170(6) -0.2473(8) 0.021(4) Uani 1 1 d . U
C44 C 0.2585(11) 0.5353(7) -0.2629(10) 0.041(6) Uani 1 1 d . .
C45 C 0.2527(12) 0.5730(9) -0.2958(12) 0.059(7) Uani 1 1 d . .
H45 H 0.214021 0.589519 -0.306998 0.070 Uiso 1 1 calc R .
C46 C 0.3029(14) 0.5853(8) -0.3112(15) 0.081(11) Uani 1 1 d . .
H46 H 0.298691 0.610015 -0.335344 0.097 Uiso 1 1 calc R .
C47 C 0.3610(13) 0.5633(9) -0.2931(11) 0.060(8) Uani 1 1 d . .
H47 H 0.397939 0.573794 -0.300976 0.072 Uiso 1 1 calc R .
C48 C 0.3620(13) 0.5260(6) -0.2634(10) 0.050(7) Uani 1 1 d . .
H48 H 0.399914 0.508753 -0.252791 0.060 Uiso 1 1 calc R .
C49 C 0.1674(12) 0.3352(8) -0.0398(13) 0.061(8) Uani 1 1 d . .
H49 H 0.126586 0.325066 -0.062872 0.073 Uiso 1 1 calc R .
C50 C 0.1935(12) 0.3159(8) 0.0118(11) 0.048(6) Uani 1 1 d . .
H50 H 0.171067 0.293636 0.024410 0.058 Uiso 1 1 calc R .
C51 C 0.2514(12) 0.3291(7) 0.0439(11) 0.052(7) Uani 1 1 d . .
H51 H 0.272113 0.314648 0.078711 0.063 Uiso 1 1 calc R .
C52 C 0.2817(11) 0.3637(7) 0.0270(10) 0.043(6) Uani 1 1 d . .
H52 H 0.322748 0.373611 0.049989 0.052 Uiso 1 1 calc R .
C53 C 0.2504(10) 0.3834(6) -0.0242(10) 0.039(6) Uani 1 1 d . .
C54 C 0.2791(10) 0.4183(7) -0.0468(9) 0.032(5) Uani 1 1 d . .
C55 C 0.3332(10) 0.4713(6) -0.0595(9) 0.033(5) Uani 1 1 d . .
C56 C 0.3785(10) 0.5117(6) -0.0483(9) 0.033(5) Uani 1 1 d . U
H56A H 0.358651 0.535877 -0.033244 0.040 Uiso 1 1 calc R .
H56B H 0.419400 0.503916 -0.018920 0.040 Uiso 1 1 calc R .
C57 C 0.3923(12) 0.5273(8) -0.0996(10) 0.053(7) Uani 1 1 d . .
H57A H 0.413868 0.556185 -0.092003 0.063 Uiso 1 1 calc R .
H57B H 0.351697 0.530727 -0.131176 0.063 Uiso 1 1 calc R .
C58 C 0.4353(10) 0.4945(6) -0.1160(9) 0.030(5) Uani 1 1 d . .
C59 C 0.5157(10) 0.4584(7) -0.1166(9) 0.034(5) Uani 1 1 d . .
C60 C 0.5791(11) 0.4392(7) -0.1072(9) 0.038(5) Uani 1 1 d . .
C61 C 0.6350(11) 0.4628(8) -0.0825(9) 0.042(6) Uani 1 1 d . .
H61 H 0.632859 0.492196 -0.070478 0.051 Uiso 1 1 calc R .
C62 C 0.6950(12) 0.4429(8) -0.0754(11) 0.051(7) Uani 1 1 d . .
H62 H 0.734003 0.458426 -0.058814 0.061 Uiso 1 1 calc R .
C63 C 0.6951(13) 0.3988(9) -0.0938(11) 0.056(7) Uani 1 1 d . .
H63 H 0.734011 0.383525 -0.089450 0.067 Uiso 1 1 calc R .
C64 C 0.6349(13) 0.3784(8) -0.1190(11) 0.056(8) Uani 1 1 d . .
H64 H 0.635411 0.349512 -0.133001 0.068 Uiso 1 1 calc R .
C65 C 0.1766(14) 0.4423(8) -0.3407(13) 0.060(8) Uani 1 1 d . .
H65 H 0.151218 0.436242 -0.317122 0.072 Uiso 1 1 calc R .
C66 C 0.1449(17) 0.4570(10) -0.3935(14) 0.078(9) Uani 1 1 d . U
H66 H 0.099903 0.462069 -0.406548 0.094 Uiso 1 1 calc R .
C67 C 0.1839(15) 0.4641(10) -0.4271(11) 0.072(9) Uani 1 1 d . U
H67 H 0.165188 0.474002 -0.464972 0.087 Uiso 1 1 calc R .
C68 C 0.2486(14) 0.4570(9) -0.4064(13) 0.069(8) Uani 1 1 d . U
H68 H 0.275036 0.463045 -0.428999 0.083 Uiso 1 1 calc R .
C69 C 0.2743(11) 0.4414(8) -0.3535(10) 0.046(6) Uani 1 1 d . .
C70 C 0.3403(11) 0.4311(8) -0.3265(11) 0.047(6) Uani 1 1 d . U
C71 C 0.4397(13) 0.4195(7) -0.3129(11) 0.050(7) Uani 1 1 d . .
C72 C 0.5057(11) 0.4243(8) -0.3183(9) 0.044(6) Uani 1 1 d . .
H72A H 0.505855 0.408638 -0.352962 0.052 Uiso 1 1 calc R .
H72B H 0.512429 0.455804 -0.324210 0.052 Uiso 1 1 calc R .
C73 C 0.5618(11) 0.4086(6) -0.2710(11) 0.045(6) Uani 1 1 d . .
H73A H 0.561069 0.422525 -0.235297 0.054 Uiso 1 1 calc R .
H73B H 0.601742 0.417968 -0.277924 0.054 Uiso 1 1 calc R .
C74 C 0.5626(10) 0.3588(6) -0.2641(10) 0.036(5) Uani 1 1 d . .
C75 C 0.5762(10) 0.2922(7) -0.2740(9) 0.034(5) Uani 1 1 d . U
C76 C 0.5915(11) 0.2485(8) -0.2892(10) 0.044(6) Uani 1 1 d . U
C77 C 0.6330(11) 0.2399(9) -0.3194(11) 0.055(7) Uani 1 1 d . .
H77 H 0.650641 0.263859 -0.333802 0.066 Uiso 1 1 calc R .
C78 C 0.6497(13) 0.1975(8) -0.3296(11) 0.058(7) Uani 1 1 d . .
H78 H 0.678041 0.191554 -0.350521 0.070 Uiso 1 1 calc R .
C79 C 0.6231(11) 0.1655(10) -0.3076(11) 0.062(8) Uani 1 1 d . .
H79 H 0.633193 0.135837 -0.312564 0.075 Uiso 1 1 calc R .
C80 C 0.5823(11) 0.1746(8) -0.2788(11) 0.050(6) Uani 1 1 d . U
H80 H 0.564554 0.150395 -0.264920 0.060 Uiso 1 1 calc R .
C81 C 0.4529(12) 0.3891(7) -0.0391(11) 0.049(6) Uani 1 1 d . .
H81 H 0.422444 0.408758 -0.062628 0.059 Uiso 1 1 calc R .
C82 C 0.4616(11) 0.3916(8) 0.0165(10) 0.047(6) Uani 1 1 d . .
H82 H 0.436904 0.411572 0.030235 0.056 Uiso 1 1 calc R .
C83 C 0.5061(10) 0.3653(6) 0.0535(10) 0.039(5) Uani 1 1 d . .
H83 H 0.512331 0.365580 0.093017 0.047 Uiso 1 1 calc R .
C84 C 0.5418(11) 0.3379(7) 0.0299(9) 0.039(6) Uani 1 1 d . .
H84 H 0.575386 0.320115 0.053178 0.047 Uiso 1 1 calc R .
C85 C 0.5262(9) 0.3374(7) -0.0297(9) 0.034(5) Uani 1 1 d . U
C86 C 0.5585(10) 0.3069(7) -0.0573(9) 0.035(5) Uani 1 1 d . U
C87 C 0.6157(11) 0.2584(8) -0.0770(11) 0.048(6) Uani 1 1 d . U
C88 C 0.6699(9) 0.2268(7) -0.0703(9) 0.037(5) Uani 1 1 d . U
H88A H 0.674700 0.208432 -0.036496 0.044 Uiso 1 1 calc R .
H88B H 0.710175 0.243625 -0.063588 0.044 Uiso 1 1 calc R .
C89 C 0.6611(10) 0.1973(7) -0.1205(11) 0.044(6) Uani 1 1 d . .
H89A H 0.651628 0.215386 -0.155151 0.052 Uiso 1 1 calc R .
H89B H 0.701526 0.181182 -0.115895 0.052 Uiso 1 1 calc R .
C90 C 0.6106(11) 0.1667(8) -0.1269(10) 0.048(6) Uani 1 1 d . U
C91 C 0.5573(11) 0.1128(8) -0.1152(10) 0.042(6) Uani 1 1 d . .
C92 C 0.5363(12) 0.0698(8) -0.0972(10) 0.049(6) Uani 1 1 d . .
C93 C 0.5794(13) 0.0379(9) -0.0657(10) 0.056(6) Uani 1 1 d . U
H93 H 0.624572 0.042218 -0.052863 0.067 Uiso 1 1 calc R .
C94 C 0.5510(12) -0.0005(8) -0.0546(10) 0.052(6) Uani 1 1 d . U
H94 H 0.577382 -0.023552 -0.034186 0.063 Uiso 1 1 calc R .
C95 C 0.4863(11) -0.0054(8) -0.0726(10) 0.047(6) Uani 1 1 d . U
H95 H 0.467760 -0.031448 -0.063870 0.057 Uiso 1 1 calc R .
C96 C 0.4478(14) 0.0272(7) -0.1032(11) 0.053(7) Uani 1 1 d . .
H96 H 0.402631 0.023308 -0.115123 0.064 Uiso 1 1 calc R .
C97 C 0.4071(11) 0.2920(8) -0.3397(10) 0.046(6) Uani 1 1 d . .
H97 H 0.409225 0.315350 -0.313876 0.055 Uiso 1 1 calc R .
C98 C 0.3882(12) 0.3007(9) -0.3946(14) 0.072(9) Uani 1 1 d . U
H98 H 0.378848 0.329997 -0.407476 0.087 Uiso 1 1 calc R .
C99 C 0.3812(14) 0.2640(10) -0.4371(13) 0.080(9) Uani 1 1 d . U
H99 H 0.366510 0.268913 -0.476790 0.096 Uiso 1 1 calc R .
C100 C 0.3976(12) 0.2234(8) -0.4143(11) 0.061(8) Uani 1 1 d . .
H100 H 0.396044 0.199050 -0.438521 0.074 Uiso 1 1 calc R .
C101 C 0.4164(10) 0.2169(8) -0.3565(9) 0.040(6) Uani 1 1 d . .
C102 C 0.4262(10) 0.1746(7) -0.3304(8) 0.037(5) Uani 1 1 d . .
C103 C 0.4325(9) 0.1063(7) -0.3133(9) 0.034(5) Uani 1 1 d . U
C104 C 0.4410(9) 0.0586(6) -0.3173(8) 0.029(5) Uani 1 1 d . .
H10A H 0.479309 0.053664 -0.329222 0.034 Uiso 1 1 calc R .
H10B H 0.403523 0.047085 -0.347767 0.034 Uiso 1 1 calc R .
C105 C 0.4489(11) 0.0313(7) -0.2640(11) 0.049(6) Uani 1 1 d . .
H10C H 0.464593 0.001530 -0.268532 0.058 Uiso 1 1 calc R .
H10D H 0.480175 0.045371 -0.230807 0.058 Uiso 1 1 calc R .
C106 C 0.3841(10) 0.0286(6) -0.2559(9) 0.034(5) Uani 1 1 d . .
C107 C 0.2885(10) 0.0118(6) -0.2627(9) 0.031(5) Uani 1 1 d . .
C108 C 0.2265(9) -0.0077(7) -0.2808(10) 0.038(6) Uani 1 1 d . .
C109 C 0.2085(12) -0.0443(7) -0.3124(11) 0.051(7) Uani 1 1 d . .
H109 H 0.239713 -0.061115 -0.322219 0.061 Uiso 1 1 calc R .
C110 C 0.1424(11) -0.0580(7) -0.3315(12) 0.053(7) Uani 1 1 d . .
H110 H 0.129051 -0.083161 -0.354819 0.063 Uiso 1 1 calc R .
C111 C 0.1002(11) -0.0340(8) -0.3151(11) 0.052(7) Uani 1 1 d . .
H111 H 0.056193 -0.041976 -0.326503 0.062 Uiso 1 1 calc R .
C112 C 0.1220(12) 0.0032(8) -0.2809(11) 0.051(6) Uani 1 1 d . .
H112 H 0.091659 0.019625 -0.269430 0.061 Uiso 1 1 calc R .
C113 C 0.4917(11) 0.1814(8) -0.0439(10) 0.043(6) Uani 1 1 d . U
H113 H 0.504543 0.200749 -0.068164 0.052 Uiso 1 1 calc R .
C114 C 0.5223(14) 0.1850(9) 0.0139(13) 0.070(8) Uani 1 1 d . .
H114 H 0.556396 0.205248 0.028242 0.084 Uiso 1 1 calc R .
C115 C 0.5029(13) 0.1590(9) 0.0500(12) 0.062(7) Uani 1 1 d . U
H115 H 0.523329 0.161686 0.089692 0.074 Uiso 1 1 calc R .
C116 C 0.4535(12) 0.1287(8) 0.0292(10) 0.052(7) Uani 1 1 d . .
H116 H 0.440344 0.109610 0.053525 0.063 Uiso 1 1 calc R .
C117 C 0.4242(11) 0.1279(7) -0.0299(11) 0.047(6) Uani 1 1 d . .
C118 C 0.3701(11) 0.0976(8) -0.0590(10) 0.046(6) Uani 1 1 d . .
C119 C 0.2977(10) 0.0504(6) -0.0735(9) 0.029(5) Uani 1 1 d . .
C120 C 0.2611(10) 0.0112(6) -0.0640(10) 0.043(6) Uani 1 1 d . .
H12A H 0.243014 0.018109 -0.033343 0.051 Uiso 1 1 calc R .
H12B H 0.291116 -0.013679 -0.051154 0.051 Uiso 1 1 calc R .
C121 C 0.2064(10) -0.0026(8) -0.1170(10) 0.044(6) Uani 1 1 d . U
H12C H 0.222093 -0.004068 -0.149947 0.053 Uiso 1 1 calc R .
H12D H 0.190328 -0.031994 -0.111226 0.053 Uiso 1 1 calc R .
C122 C 0.1553(10) 0.0295(7) -0.1271(9) 0.037(5) Uani 1 1 d . .
C123 C 0.0796(10) 0.0704(7) -0.1230(9) 0.034(5) Uani 1 1 d . .
C124 C 0.0248(11) 0.0904(7) -0.1094(9) 0.037(5) Uani 1 1 d . .
C125 C -0.0041(13) 0.0720(9) -0.0751(11) 0.061(7) Uani 1 1 d . .
H125 H 0.010117 0.044053 -0.059062 0.074 Uiso 1 1 calc R .
C126 C -0.0529(12) 0.0918(9) -0.0627(11) 0.059(7) Uani 1 1 d . U
H126 H -0.071529 0.078643 -0.037077 0.071 Uiso 1 1 calc R .
C127 C -0.0754(11) 0.1323(8) -0.0884(10) 0.046(6) Uani 1 1 d . U
H127 H -0.112014 0.146498 -0.084148 0.055 Uiso 1 1 calc R .
C128 C -0.0402(12) 0.1500(9) -0.1208(12) 0.064(8) Uani 1 1 d . .
H128 H -0.053063 0.178223 -0.136545 0.077 Uiso 1 1 calc R .
O1W O -0.0366(8) 0.1218(5) -0.4807(8) 0.062(5) Uani 1 1 d . .
O2W O -0.0758(10) 0.4512(7) -0.4442(8) 0.088(7) Uani 1 1 d . .
O3W O -0.3058(10) 0.2488(8) -0.4288(10) 0.104(8) Uani 1 1 d . U
O4W O -0.1915(13) 0.2134(11) -0.4211(15) 0.166(14) Uani 1 1 d . .
O5W O -0.1600(13) 0.1411(10) -0.5237(14) 0.154(11) Uani 1 1 d . U
O6W O 0.7103(16) 0.1040(12) 0.0049(17) 0.188(14) Uani 1 1 d . U

loop_
_atom_site_aniso_label
_atom_site_aniso_U_11
_atom_site_aniso_U_22
_atom_site_aniso_U_33
_atom_site_aniso_U_23
_atom_site_aniso_U_13
_atom_site_aniso_U_12
Dy1 0.0456(6) 0.0293(5) 0.0283(6) -0.0009(5) 0.0196(5) 0.0027(4)
Dy2 0.0501(6) 0.0254(5) 0.0324(6) -0.0004(5) 0.0212(5) 0.0024(4)
Dy3 0.0657(7) 0.0247(5) 0.0337(6) -0.0004(5) 0.0228(6) 0.0020(5)
Dy4 0.0605(7) 0.0304(6) 0.0359(6) 0.0043(5) 0.0265(5) -0.0008(5)
Dy5 0.0593(7) 0.0305(5) 0.0283(6) -0.0002(5) 0.0212(5) -0.0037(5)
Dy6 0.0654(7) 0.0282(5) 0.0316(6) -0.0049(5) 0.0249(5) 0.0006(5)
Dy7 0.0552(7) 0.0311(6) 0.0326(6) -0.0040(5) 0.0224(5) 0.0000(5)
Dy8 0.0467(6) 0.0298(5) 0.0298(6) -0.0013(5) 0.0170(5) 0.0065(5)
O1 0.065(10) 0.021(7) 0.033(9) -0.003(7) 0.031(8) 0.000(7)
O2 0.078(11) 0.030(8) 0.050(11) 0.013(8) 0.035(9) 0.009(8)
O3 0.060(7) 0.019(6) 0.052(8) -0.003(6) 0.017(6) -0.016(5)
O4 0.083(12) 0.059(11) 0.035(10) 0.015(9) 0.024(9) 0.002(9)
O5 0.079(11) 0.014(7) 0.022(8) -0.006(6) 0.003(7) -0.010(7)
O6 0.068(10) 0.012(6) 0.032(9) 0.008(6) 0.008(7) 0.007(6)
O7 0.051(9) 0.034(9) 0.060(12) -0.007(8) 0.026(8) -0.002(7)
O8 0.035(8) 0.039(9) 0.042(10) -0.001(8) -0.001(7) 0.009(7)
N1 0.056(12) 0.014(8) 0.048(12) 0.006(8) 0.031(10) 0.002(8)
N2 0.036(7) 0.024(7) 0.026(7) 0.008(6) 0.008(6) 0.013(6)
N3 0.032(9) 0.030(9) 0.023(9) 0.004(8) 0.015(8) 0.008(7)
N4 0.048(8) 0.036(8) 0.028(7) -0.011(6) 0.020(6) 0.000(6)
N5 0.047(11) 0.017(8) 0.039(11) 0.012(8) 0.021(9) 0.012(8)
N6 0.033(10) 0.041(11) 0.039(12) -0.011(10) 0.013(9) -0.002(8)
N7 0.053(13) 0.054(13) 0.068(16) -0.031(13) 0.020(11) -0.003(11)
N8 0.059(9) 0.025(7) 0.051(9) 0.000(7) 0.008(7) 0.012(7)
N9 0.057(12) 0.026(9) 0.031(11) -0.011(9) 0.017(9) -0.005(8)
N10 0.051(11) 0.023(9) 0.021(10) 0.002(8) 0.007(8) 0.007(8)
N11 0.059(8) 0.041(8) 0.030(8) -0.006(7) 0.033(7) 0.011(7)
N12 0.050(8) 0.025(7) 0.027(7) -0.007(6) 0.019(6) 0.003(6)
N13 0.052(11) 0.033(10) 0.045(12) 0.006(9) 0.030(10) -0.014(9)
N14 0.046(7) 0.017(6) 0.020(7) -0.002(6) 0.010(6) -0.004(6)
N15 0.042(7) 0.023(7) 0.031(8) -0.011(6) 0.010(6) 0.011(6)
N16 0.057(12) 0.044(12) 0.024(11) -0.005(9) 0.006(9) -0.015(9)
N17 0.12(2) 0.030(11) 0.054(15) -0.008(11) 0.049(14) 0.006(12)
N18 0.066(13) 0.031(10) 0.038(12) -0.006(10) 0.023(10) -0.004(9)
N19 0.046(8) 0.019(7) 0.026(7) 0.003(6) -0.002(6) 0.005(6)
N20 0.081(14) 0.015(9) 0.033(11) 0.005(8) 0.019(10) 0.005(9)
N21 0.046(11) 0.045(11) 0.022(10) -0.002(9) 0.025(8) -0.003(9)
N22 0.064(13) 0.044(11) 0.021(10) 0.014(9) 0.014(9) 0.007(9)
N23 0.050(8) 0.033(8) 0.038(8) 0.011(7) 0.015(7) -0.004(6)
N24 0.084(14) 0.022(9) 0.030(11) 0.000(8) 0.040(10) -0.013(9)
N25 0.062(13) 0.025(10) 0.051(13) -0.007(10) 0.022(11) -0.017(9)
N26 0.046(11) 0.059(13) 0.019(10) -0.016(9) 0.018(8) -0.013(9)
N27 0.048(11) 0.058(13) 0.025(11) -0.001(10) 0.014(9) -0.015(10)
N28 0.065(12) 0.028(10) 0.027(10) -0.004(9) 0.019(9) 0.004(9)
N29 0.067(12) 0.029(10) 0.026(10) 0.009(8) 0.029(9) -0.003(9)
N30 0.057(12) 0.025(9) 0.021(9) 0.008(8) 0.020(9) 0.004(9)
N31 0.089(16) 0.031(10) 0.035(12) 0.009(9) 0.035(11) -0.003(10)
N32 0.077(13) 0.008(7) 0.040(11) 0.005(8) 0.042(10) 0.010(8)
N33 0.075(15) 0.033(11) 0.033(12) 0.002(9) 0.017(11) -0.001(10)
N34 0.058(8) 0.039(8) 0.029(8) -0.011(7) 0.014(7) -0.003(7)
N35 0.051(8) 0.032(8) 0.034(8) -0.010(7) 0.019(7) 0.007(6)
N36 0.093(16) 0.035(11) 0.022(11) 0.020(9) 0.011(11) 0.005(11)
N37 0.077(14) 0.042(12) 0.027(11) 0.013(9) 0.028(10) 0.008(10)
N38 0.053(8) 0.028(7) 0.042(8) 0.000(7) 0.021(7) 0.004(6)
N39 0.070(14) 0.046(12) 0.055(14) -0.004(12) 0.028(12) -0.007(11)
N40 0.049(11) 0.051(12) 0.042(12) 0.002(10) 0.040(10) 0.006(9)
N41 0.038(7) 0.014(6) 0.030(7) -0.010(6) 0.012(6) 0.000(6)
N42 0.059(12) 0.028(10) 0.031(11) 0.002(9) 0.015(9) 0.001(9)
N43 0.049(12) 0.067(14) 0.035(11) -0.024(11) 0.017(8) 0.010(10)
N44 0.055(12) 0.047(12) 0.040(12) -0.015(10) 0.023(10) 0.000(10)
N45 0.033(10) 0.020(9) 0.049(12) -0.003(9) 0.018(9) 0.003(7)
N46 0.018(8) 0.042(10) 0.028(10) 0.006(9) 0.006(7) -0.006(8)
N47 0.065(14) 0.048(13) 0.039(13) -0.001(11) 0.017(10) 0.002(10)
N48 0.059(8) 0.041(8) 0.041(8) -0.008(7) 0.031(7) 0.011(7)
N49 0.079(14) 0.022(9) 0.046(13) 0.013(9) 0.032(11) 0.020(9)
N50 0.049(10) 0.012(8) 0.028(10) 0.001(7) 0.021(8) -0.003(7)
N51 0.042(7) 0.030(7) 0.025(7) -0.009(6) 0.006(6) 0.007(6)
N52 0.030(9) 0.020(8) 0.037(11) 0.000(8) 0.004(8) 0.012(7)
N53 0.016(8) 0.043(10) 0.031(10) -0.017(9) 0.000(7) 0.007(7)
N54 0.050(12) 0.039(11) 0.042(12) -0.001(10) 0.017(10) 0.005(9)
N55 0.041(10) 0.015(8) 0.050(12) -0.020(8) 0.019(9) -0.012(7)
N56 0.040(10) 0.022(8) 0.028(10) 0.000(8) 0.012(8) -0.013(7)
N57 0.087(15) 0.023(9) 0.034(11) -0.002(9) 0.034(11) 0.006(9)
N58 0.072(13) 0.027(10) 0.036(12) 0.013(9) 0.031(10) 0.019(9)
N59 0.067(13) 0.022(9) 0.037(11) 0.019(9) 0.023(10) 0.008(9)
N60 0.059(12) 0.025(9) 0.032(11) 0.000(9) 0.016(9) 0.004(9)
N61 0.039(10) 0.025(9) 0.031(10) -0.017(8) 0.017(8) -0.002(7)
N62 0.052(11) 0.015(8) 0.038(11) 0.003(8) 0.023(9) -0.010(7)
N63 0.053(12) 0.036(11) 0.038(12) 0.011(10) 0.017(9) -0.009(9)
N64 0.038(10) 0.025(9) 0.057(13) -0.012(9) 0.027(9) 0.001(8)
C1 0.054(14) 0.043(13) 0.038(13) -0.022(11) 0.038(11) -0.024(11)
C2 0.082(19) 0.052(15) 0.033(14) 0.003(12) 0.038(14) 0.007(13)
C3 0.029(12) 0.10(2) 0.037(14) -0.030(15) 0.014(11) 0.010(13)
C4 0.083(18) 0.050(15) 0.015(12) -0.014(11) 0.015(12) 0.007(13)
C5 0.065(16) 0.039(13) 0.020(12) -0.012(10) 0.016(11) -0.004(11)
C6 0.037(8) 0.030(8) 0.013(7) -0.007(7) 0.010(6) 0.005(7)
C7 0.040(13) 0.019(10) 0.057(16) 0.011(11) 0.023(12) 0.017(9)
C8 0.063(15) 0.026(11) 0.027(12) -0.009(10) 0.018(11) -0.006(10)
C9 0.044(9) 0.025(8) 0.041(9) -0.006(7) 0.018(7) 0.002(7)
C10 0.041(8) 0.035(8) 0.034(9) -0.011(7) 0.018(7) 0.006(7)
C11 0.077(19) 0.067(19) 0.028(14) -0.030(14) 0.014(13) 0.001(15)
C12 0.055(10) 0.053(10) 0.058(11) -0.001(8) 0.011(8) 0.020(8)
C13 0.078(12) 0.070(12) 0.086(13) -0.007(9) 0.015(9) 0.004(9)
C14 0.125(17) 0.122(17) 0.131(17) -0.001(10) 0.030(10) 0.006(10)
C15 0.103(14) 0.087(14) 0.111(15) 0.000(9) 0.019(9) 0.007(9)
C16 0.073(11) 0.067(11) 0.060(11) -0.005(9) 0.014(8) 0.013(8)
C17 0.061(15) 0.025(12) 0.062(18) 0.007(12) 0.027(14) 0.021(11)
C18 0.082(19) 0.053(16) 0.042(16) -0.011(14) 0.029(14) 0.018(14)
C19 0.089(19) 0.059(18) 0.040(16) -0.023(14) 0.013(14) 0.013(13)
C20 0.10(2) 0.069(18) 0.022(13) 0.003(13) 0.033(13) 0.027(14)
C21 0.080(18) 0.019(11) 0.042(15) -0.006(11) 0.024(13) -0.003(11)
C22 0.054(14) 0.031(12) 0.038(14) 0.018(11) 0.033(11) 0.007(10)
C23 0.049(9) 0.039(9) 0.031(9) -0.003(7) 0.026(7) 0.003(7)
C24 0.094(19) 0.027(12) 0.054(17) 0.011(12) 0.048(15) 0.002(12)
C25 0.066(16) 0.048(15) 0.050(16) -0.001(13) 0.034(13) 0.026(13)
C26 0.055(14) 0.012(9) 0.040(13) 0.004(9) 0.025(11) 0.008(9)
C27 0.036(8) 0.024(8) 0.032(8) -0.006(7) 0.012(7) 0.003(7)
C28 0.066(15) 0.016(10) 0.027(12) -0.006(9) 0.020(11) -0.013(10)
C29 0.057(14) 0.042(13) 0.025(12) -0.012(11) 0.022(11) -0.006(11)
C30 0.055(14) 0.033(12) 0.039(14) -0.020(11) 0.022(12) -0.002(11)
C31 0.054(9) 0.031(9) 0.050(10) -0.007(8) 0.011(8) -0.006(7)
C32 0.052(9) 0.043(9) 0.034(9) 0.005(7) 0.026(7) 0.002(7)
C33 0.095(12) 0.090(13) 0.074(13) 0.001(9) 0.034(9) -0.006(9)
C34 0.106(13) 0.087(14) 0.092(14) -0.004(9) 0.028(9) -0.003(9)
C35 0.094(12) 0.075(11) 0.073(12) -0.012(9) 0.031(9) 0.004(9)
C36 0.14(3) 0.042(13) 0.043(17) 0.010(12) 0.035(18) -0.015(17)
C37 0.09(2) 0.073(19) 0.013(12) -0.008(13) 0.014(12) -0.023(15)
C38 0.061(16) 0.029(12) 0.053(17) -0.031(13) -0.001(13) 0.000(11)
C39 0.062(16) 0.032(13) 0.047(16) -0.013(12) 0.015(13) -0.020(11)
C40 0.048(9) 0.032(8) 0.036(9) 0.010(7) 0.013(7) -0.002(7)
C41 0.048(9) 0.028(8) 0.038(9) 0.009(7) 0.018(7) 0.003(7)
C42 0.060(15) 0.044(14) 0.027(13) -0.008(11) 0.016(11) -0.026(12)
C43 0.036(8) 0.012(7) 0.015(7) -0.005(6) 0.009(6) 0.005(6)
C44 0.069(16) 0.024(11) 0.035(14) 0.010(10) 0.023(12) 0.014(11)
C45 0.060(16) 0.065(18) 0.07(2) 0.014(16) 0.049(15) 0.010(14)
C46 0.10(2) 0.034(14) 0.15(3) 0.034(18) 0.09(2) 0.016(15)
C47 0.082(19) 0.063(18) 0.053(17) -0.003(15) 0.045(15) -0.028(15)
C48 0.10(2) 0.012(10) 0.048(16) 0.007(10) 0.044(15) 0.007(11)
C49 0.060(17) 0.030(13) 0.09(2) 0.006(15) 0.016(15) -0.001(12)
C50 0.062(17) 0.038(13) 0.056(17) 0.024(13) 0.034(14) 0.016(12)
C51 0.065(17) 0.030(13) 0.051(17) 0.012(13) 0.004(14) 0.007(12)
C52 0.051(14) 0.033(12) 0.041(14) 0.019(11) 0.009(11) -0.002(10)
C53 0.048(14) 0.015(10) 0.056(16) 0.019(11) 0.019(12) 0.006(9)
C54 0.046(13) 0.031(11) 0.029(12) 0.017(10) 0.027(10) 0.014(10)
C55 0.054(13) 0.021(10) 0.033(13) 0.007(10) 0.025(11) -0.002(9)
C56 0.041(8) 0.028(8) 0.028(8) -0.015(7) 0.007(7) -0.003(7)
C57 0.082(18) 0.050(15) 0.043(15) -0.011(13) 0.044(14) -0.005(13)
C58 0.036(12) 0.023(10) 0.030(12) 0.001(10) 0.009(10) -0.006(9)
C59 0.049(13) 0.034(12) 0.031(12) -0.009(10) 0.031(11) 0.000(10)
C60 0.054(14) 0.045(14) 0.019(11) -0.005(10) 0.017(10) -0.005(11)
C61 0.053(15) 0.055(15) 0.021(12) 0.003(11) 0.014(11) -0.007(12)
C62 0.064(16) 0.039(14) 0.065(18) -0.004(13) 0.041(14) -0.009(12)
C63 0.059(17) 0.068(19) 0.044(16) 0.006(15) 0.021(13) -0.008(14)
C64 0.09(2) 0.044(14) 0.051(17) 0.025(13) 0.045(15) 0.039(15)
C65 0.069(19) 0.048(16) 0.07(2) -0.032(16) 0.035(17) -0.011(14)
C66 0.10(2) 0.08(2) 0.06(2) 0.000(19) 0.034(17) 0.007(18)
C67 0.10(2) 0.09(2) 0.022(14) 0.009(15) 0.020(14) 0.017(18)
C68 0.075(11) 0.066(11) 0.065(11) 0.000(9) 0.020(9) 0.001(8)
C69 0.060(16) 0.055(16) 0.026(13) -0.004(12) 0.017(12) -0.017(12)
C70 0.053(9) 0.048(10) 0.041(9) -0.006(8) 0.019(8) 0.000(8)
C71 0.10(2) 0.017(10) 0.061(17) 0.013(11) 0.064(16) 0.009(12)
C72 0.064(16) 0.042(14) 0.023(12) -0.012(11) 0.013(11) 0.009(12)
C73 0.080(17) 0.017(10) 0.061(17) -0.003(11) 0.052(15) 0.001(11)
C74 0.055(14) 0.015(10) 0.039(14) -0.013(10) 0.016(11) -0.008(9)
C75 0.045(9) 0.030(8) 0.035(9) -0.011(7) 0.022(7) -0.006(7)
C76 0.052(9) 0.044(9) 0.038(9) -0.017(8) 0.019(7) -0.004(7)
C77 0.063(16) 0.069(18) 0.044(16) -0.001(14) 0.032(13) 0.006(14)
C78 0.083(19) 0.047(15) 0.057(18) -0.011(14) 0.040(16) 0.024(14)
C79 0.048(15) 0.09(2) 0.054(18) -0.007(17) 0.018(13) 0.038(15)
C80 0.046(9) 0.052(10) 0.055(10) -0.001(8) 0.021(8) 0.019(8)
C81 0.084(18) 0.031(12) 0.048(16) 0.012(12) 0.042(14) 0.021(12)
C82 0.066(16) 0.051(15) 0.031(13) -0.004(12) 0.025(12) 0.012(13)
C83 0.046(13) 0.027(11) 0.048(15) -0.004(11) 0.021(11) 0.004(10)
C84 0.070(15) 0.038(13) 0.017(11) 0.002(10) 0.023(11) 0.024(11)
C85 0.037(8) 0.027(8) 0.043(9) -0.010(7) 0.018(7) 0.010(7)
C86 0.042(9) 0.033(8) 0.029(8) 0.006(7) 0.008(7) 0.007(7)
C87 0.055(15) 0.040(14) 0.050(14) -0.010(12) 0.019(10) -0.002(11)
C88 0.037(8) 0.045(9) 0.033(9) -0.005(7) 0.018(7) 0.016(7)
C89 0.038(13) 0.041(13) 0.054(16) -0.016(12) 0.019(11) 0.013(10)
C90 0.049(9) 0.056(10) 0.041(9) -0.014(8) 0.020(8) 0.011(8)
C91 0.047(14) 0.048(14) 0.034(14) -0.015(12) 0.014(11) 0.007(12)
C92 0.075(18) 0.040(14) 0.031(14) 0.001(12) 0.018(13) 0.026(13)
C93 0.071(18) 0.063(15) 0.031(14) 0.008(13) 0.013(12) 0.019(12)
C94 0.077(11) 0.047(13) 0.034(14) -0.001(12) 0.019(12) 0.017(12)
C95 0.065(9) 0.039(9) 0.046(10) -0.009(8) 0.028(8) 0.008(8)
C96 0.10(2) 0.032(13) 0.048(16) 0.015(12) 0.049(15) -0.003(13)
C97 0.059(15) 0.049(15) 0.034(14) 0.005(12) 0.020(12) 0.007(12)
C98 0.064(18) 0.051(17) 0.09(2) 0.016(14) 0.001(17) 0.021(14)
C99 0.11(2) 0.070(19) 0.051(19) 0.009(14) 0.021(17) -0.037(18)
C100 0.10(2) 0.038(14) 0.031(15) 0.016(12) -0.007(13) -0.031(14)
C101 0.039(13) 0.060(16) 0.023(12) 0.013(12) 0.011(10) -0.002(11)
C102 0.054(14) 0.040(13) 0.012(10) -0.010(10) 0.005(10) 0.018(11)
C103 0.042(8) 0.040(9) 0.027(8) -0.005(7) 0.021(7) 0.011(7)
C104 0.037(11) 0.027(11) 0.026(12) -0.006(9) 0.015(9) -0.003(9)
C105 0.072(17) 0.028(12) 0.057(17) -0.004(12) 0.035(14) 0.011(11)
C106 0.050(13) 0.025(11) 0.042(14) 0.006(10) 0.035(11) 0.005(9)
C107 0.044(13) 0.018(10) 0.032(12) -0.015(9) 0.014(10) -0.011(9)
C108 0.031(12) 0.051(14) 0.046(14) 0.001(12) 0.031(11) 0.012(10)
C109 0.076(18) 0.035(13) 0.056(17) -0.015(13) 0.041(14) 0.002(12)
C110 0.044(14) 0.032(13) 0.09(2) -0.026(14) 0.030(14) -0.013(11)
C111 0.050(15) 0.045(14) 0.069(19) 0.000(14) 0.032(14) -0.023(12)
C112 0.060(17) 0.053(16) 0.043(16) 0.005(13) 0.019(13) 0.012(13)
C113 0.059(9) 0.045(9) 0.027(9) -0.002(8) 0.016(7) 0.000(8)
C114 0.09(2) 0.061(18) 0.06(2) -0.020(17) 0.038(17) -0.023(16)
C115 0.079(11) 0.053(10) 0.052(11) 0.003(8) 0.017(8) 0.000(8)
C116 0.085(19) 0.037(14) 0.032(14) -0.004(12) 0.014(13) -0.013(13)
C117 0.060(15) 0.021(11) 0.064(18) 0.016(12) 0.027(14) 0.020(11)
C118 0.064(16) 0.043(14) 0.034(14) 0.014(12) 0.020(12) 0.013(12)
C119 0.050(13) 0.007(8) 0.031(12) -0.001(9) 0.014(10) 0.006(8)
C120 0.060(15) 0.021(11) 0.050(16) -0.006(11) 0.023(12) 0.014(10)
C121 0.051(9) 0.050(10) 0.036(9) 0.007(8) 0.021(8) 0.001(8)
C122 0.052(14) 0.035(12) 0.030(12) 0.014(10) 0.022(11) -0.009(10)
C123 0.043(12) 0.034(12) 0.034(13) 0.011(10) 0.024(10) -0.001(10)
C124 0.064(15) 0.025(11) 0.035(13) 0.003(10) 0.032(12) 0.017(10)
C125 0.09(2) 0.058(17) 0.049(17) 0.020(15) 0.034(15) 0.005(15)
C126 0.067(10) 0.066(11) 0.054(10) -0.002(8) 0.033(8) 0.004(8)
C127 0.052(9) 0.056(10) 0.045(9) -0.001(8) 0.036(8) 0.004(7)
C128 0.064(17) 0.063(18) 0.07(2) 0.037(16) 0.033(15) -0.003(14)
O1W 0.076(12) 0.051(11) 0.061(13) 0.008(10) 0.026(10) 0.009(9)
O2W 0.116(17) 0.085(15) 0.038(12) -0.021(11) -0.010(11) 0.034(12)
O3W 0.105(13) 0.134(16) 0.074(13) -0.003(12) 0.029(11) -0.037(12)
O4W 0.11(2) 0.18(3) 0.18(3) 0.04(3) 0.00(2) -0.009(19)
O5W 0.124(16) 0.167(19) 0.17(2) 0.039(16) 0.042(14) -0.018(14)
O6W 0.179(19) 0.18(2) 0.18(2) 0.020(17) 0.025(15) -0.017(16)

loop_
_atom_type_symbol
_atom_type_description
_atom_type_scat_dispersion_real
_atom_type_scat_dispersion_imag
_atom_type_scat_source
C C 0.0033 0.0016 'International Tables Vol C Tables 4.2.6.8 and 6.1.1.4'
H H 0.0000 0.0000 'International Tables Vol C Tables 4.2.6.8 and 6.1.1.4'
Dy Dy -0.1892 4.4098 'International Tables Vol C Tables 4.2.6.8 and 6.1.1.4'
N N 0.0061 0.0033 'International Tables Vol C Tables 4.2.6.8 and 6.1.1.4'
O O 0.0106 0.0060 'International Tables Vol C Tables 4.2.6.8 and 6.1.1.4'

loop_
_geom_angle_atom_site_label_1
_geom_angle_atom_site_label_2
_geom_angle_atom_site_label_3
_geom_angle
O1 Dy1 Dy8 95.8(3)
O1 Dy1 O8 80.7(5)
O1 Dy1 N1 118.5(5)
O1 Dy1 N2 74.1(5)
O1 Dy1 N54 152.2(6)
O1 Dy1 N56 143.7(5)
O1 Dy1 N59 93.5(5)
O1 Dy1 N61 76.6(5)
O8 Dy1 Dy8 29.6(3)
O8 Dy1 N1 79.5(5)
O8 Dy1 N2 114.4(5)
O8 Dy1 N54 75.8(5)
O8 Dy1 N56 133.9(5)
O8 Dy1 N59 88.5(5)
O8 Dy1 N61 148.1(5)
N1 Dy1 Dy8 94.3(4)
N1 Dy1 N56 68.4(5)
N2 Dy1 Dy8 143.6(4)
N2 Dy1 N1 63.0(5)
N2 Dy1 N56 79.8(5)
N2 Dy1 N59 150.9(5)
N2 Dy1 N61 80.5(5)
N54 Dy1 Dy8 56.6(4)
N54 Dy1 N1 71.6(6)
N54 Dy1 N2 129.6(6)
N54 Dy1 N56 63.4(6)
N54 Dy1 N59 71.4(6)
N54 Dy1 N61 117.7(6)
N56 Dy1 Dy8 119.9(4)
N59 Dy1 Dy8 62.2(4)
N59 Dy1 N1 142.9(5)
N59 Dy1 N56 97.5(5)
N61 Dy1 Dy8 132.1(4)
N61 Dy1 N1 131.3(5)
N61 Dy1 N56 74.6(5)
N61 Dy1 N59 71.0(6)
O1 Dy2 O2 81.3(5)
O1 Dy2 N3 81.9(5)
O1 Dy2 N5 143.8(5)
O1 Dy2 N9 75.1(5)
O1 Dy2 N10 118.2(5)
O1 Dy2 N62 76.0(5)
O1 Dy2 N64 134.6(5)
O2 Dy2 N3 99.6(5)
O2 Dy2 N5 76.9(5)
O2 Dy2 N9 108.8(6)
O2 Dy2 N10 72.9(6)
O2 Dy2 N62 155.8(5)
O2 Dy2 N64 140.9(5)
N5 Dy2 N3 73.7(5)
N5 Dy2 N9 139.5(6)
N5 Dy2 N10 82.5(5)
N5 Dy2 N64 77.0(5)
N9 Dy2 N3 139.8(5)
N10 Dy2 N3 156.1(5)
N10 Dy2 N9 62.6(5)
N10 Dy2 N64 75.2(5)
N62 Dy2 N3 69.1(5)
N62 Dy2 N5 117.6(5)
N62 Dy2 N9 73.6(5)
N62 Dy2 N10 125.7(6)
N62 Dy2 N64 63.3(5)
N64 Dy2 N3 100.4(5)
N64 Dy2 N9 74.8(6)
O2 Dy3 Dy4 108.0(4)
O2 Dy3 N6 76.3(5)
O2 Dy3 N8 135.6(6)
O2 Dy3 N11 87.0(5)
O2 Dy3 N13 144.4(6)
O2 Dy3 N17 79.3(6)
O2 Dy3 N18 121.1(5)
O3 Dy3 Dy4 29.4(4)
O3 Dy3 O2 80.1(5)
O3 Dy3 N6 154.3(6)
O3 Dy3 N8 141.4(5)
O3 Dy3 N11 100.9(6)
O3 Dy3 N13 77.2(6)
O3 Dy3 N17 110.9(7)
O3 Dy3 N18 73.4(6)
N6 Dy3 Dy4 175.6(4)
N6 Dy3 N8 64.2(6)
N6 Dy3 N11 68.1(6)
N6 Dy3 N13 117.8(5)
N6 Dy3 N17 74.7(7)
N6 Dy3 N18 128.2(6)
N8 Dy3 Dy4 112.0(4)
N8 Dy3 N17 71.7(7)
N11 Dy3 Dy4 110.8(4)
N11 Dy3 N8 95.9(6)
N11 Dy3 N17 142.4(6)
N13 Dy3 Dy4 58.2(4)
N13 Dy3 N8 75.9(6)
N13 Dy3 N11 71.1(5)
N13 Dy3 N17 134.5(6)
N13 Dy3 N18 77.6(6)
N17 Dy3 Dy4 106.7(5)
N18 Dy3 Dy4 50.6(4)
N18 Dy3 N8 74.3(6)
N18 Dy3 N11 148.7(6)
N18 Dy3 N17 63.5(6)
Dy5 Dy4 Dy3 128.57(4)
O3 Dy4 Dy3 28.3(4)
O3 Dy4 Dy5 110.9(4)
O3 Dy4 N14 75.5(5)
O3 Dy4 N16 132.8(6)
O3 Dy4 N19 86.6(5)
O3 Dy4 N21 148.2(6)
O3 Dy4 N25 74.1(5)
O3 Dy4 N26 116.3(6)
O4 Dy4 Dy3 97.7(4)
O4 Dy4 Dy5 30.9(4)
O4 Dy4 O3 83.4(6)
O4 Dy4 N14 153.6(6)
O4 Dy4 N16 141.7(6)
O4 Dy4 N19 95.5(6)
O4 Dy4 N21 76.5(5)
O4 Dy4 N25 114.4(6)
O4 Dy4 N26 74.4(6)
N14 Dy4 Dy3 56.7(4)
N14 Dy4 Dy5 173.4(4)
N14 Dy4 N16 63.7(5)
N14 Dy4 N19 68.0(6)
N14 Dy4 N21 114.5(5)
N14 Dy4 N25 75.0(6)
N14 Dy4 N26 129.2(5)
N16 Dy4 Dy3 120.3(4)
N16 Dy4 Dy5 111.0(4)
N19 Dy4 Dy3 61.0(4)
N19 Dy4 Dy5 110.2(4)
N19 Dy4 N16 98.5(5)
N19 Dy4 N25 141.5(6)
N21 Dy4 Dy3 131.3(4)
N21 Dy4 Dy5 59.3(4)
N21 Dy4 N16 74.6(5)
N21 Dy4 N19 71.4(5)
N21 Dy4 N25 136.9(5)
N21 Dy4 N26 81.8(6)
N25 Dy4 Dy3 90.1(4)
N25 Dy4 Dy5 107.8(4)
N25 Dy4 N16 73.4(6)
N26 Dy4 Dy3 144.1(5)
N26 Dy4 Dy5 50.0(4)
N26 Dy4 N16 77.0(6)
N26 Dy4 N19 153.0(6)
N26 Dy4 N25 63.4(6)
O4 Dy5 Dy4 30.9(4)
O4 Dy5 N22 76.1(6)
O4 Dy5 N24 131.2(6)
O4 Dy5 N27 90.9(6)
O4 Dy5 N29 150.1(5)
O4 Dy5 N33 75.8(6)
O4 Dy5 N34 113.4(6)
O5 Dy5 Dy4 96.3(4)
O5 Dy5 O4 83.7(5)
O5 Dy5 N22 152.2(6)
O5 Dy5 N24 143.8(6)
O5 Dy5 N27 92.8(6)
O5 Dy5 N29 74.0(5)
O5 Dy5 N33 120.8(5)
O5 Dy5 N34 74.9(6)
N22 Dy5 Dy4 57.0(4)
N22 Dy5 N24 61.6(6)
N22 Dy5 N27 68.9(6)
N22 Dy5 N29 116.4(6)
N22 Dy5 N33 72.6(6)
N22 Dy5 N34 130.8(6)
N24 Dy5 Dy4 118.6(4)
N24 Dy5 N33 69.4(6)
N27 Dy5 Dy4 62.2(4)
N27 Dy5 N24 95.3(6)
N27 Dy5 N33 141.3(6)
N29 Dy5 Dy4 131.7(4)
N29 Dy5 N24 75.6(6)
N29 Dy5 N27 71.0(5)
N29 Dy5 N33 132.9(6)
N29 Dy5 N34 80.1(6)
N33 Dy5 Dy4 93.2(5)
N34 Dy5 Dy4 144.1(4)
N34 Dy5 N24 81.1(6)
N34 Dy5 N27 150.8(6)
N34 Dy5 N33 64.4(6)
O5 Dy6 O6 82.1(5)
O5 Dy6 N30 74.9(5)
O5 Dy6 N32 133.7(5)
O5 Dy6 N35 83.9(5)
O5 Dy6 N37 144.0(6)
O5 Dy6 N41 76.1(5)
O5 Dy6 N42 118.8(5)
O6 Dy6 N30 154.4(5)
O6 Dy6 N32 141.9(5)
O6 Dy6 N35 97.7(5)
O6 Dy6 N37 74.8(6)
O6 Dy6 N41 111.5(5)
O6 Dy6 N42 73.4(5)
N30 Dy6 N32 63.6(5)
N30 Dy6 N35 69.0(5)
N30 Dy6 N37 118.8(6)
N30 Dy6 N41 74.0(5)
N30 Dy6 N42 127.9(6)
N32 Dy6 N35 98.7(5)
N32 Dy6 N41 73.7(5)
N35 Dy6 N41 141.4(5)
N37 Dy6 N32 77.8(6)
N37 Dy6 N35 72.5(6)
N37 Dy6 N41 138.1(6)
N37 Dy6 N42 80.7(6)
N42 Dy6 N32 76.5(5)
N42 Dy6 N35 153.1(5)
N42 Dy6 N41 63.3(5)
O6 Dy7 Dy8 109.2(3)
O6 Dy7 N38 75.8(5)
O6 Dy7 N40 134.7(5)
O6 Dy7 N43 88.2(5)
O6 Dy7 N45 146.1(5)
O6 Dy7 N49 75.5(5)
O6 Dy7 N50 118.9(5)
O7 Dy7 Dy8 29.8(4)
O7 Dy7 O6 81.1(5)
O7 Dy7 N38 155.2(5)
O7 Dy7 N40 141.2(5)
O7 Dy7 N43 101.5(6)
O7 Dy7 N45 77.2(5)
O7 Dy7 N49 109.2(6)
O7 Dy7 N50 73.5(5)
N38 Dy7 Dy8 174.9(4)
N38 Dy7 N40 63.6(6)
N38 Dy7 N43 69.2(7)
N38 Dy7 N45 118.6(5)
N38 Dy7 N49 73.6(6)
N38 Dy7 N50 126.0(6)
N40 Dy7 Dy8 111.4(4)
N43 Dy7 Dy8 111.4(5)
N43 Dy7 N40 95.0(6)
N45 Dy7 Dy8 57.9(4)
N45 Dy7 N40 75.4(6)
N45 Dy7 N43 71.2(6)
N45 Dy7 N49 136.4(6)
N49 Dy7 Dy8 106.3(4)
N49 Dy7 N40 74.6(6)
N49 Dy7 N43 142.1(6)
N50 Dy7 Dy8 51.0(4)
N50 Dy7 N40 74.9(5)
N50 Dy7 N43 150.3(6)
N50 Dy7 N45 79.2(5)
N50 Dy7 N49 62.9(5)
Dy1 Dy8 Dy7 129.41(3)
O7 Dy8 Dy1 112.1(4)
O7 Dy8 Dy7 28.5(4)
O7 Dy8 N46 74.3(5)
O7 Dy8 N48 134.1(6)
O7 Dy8 N51 86.7(5)
O7 Dy8 N53 149.9(6)
O7 Dy8 N57 74.1(6)
O7 Dy8 N58 115.5(5)
O8 Dy8 Dy1 30.1(4)
O8 Dy8 Dy7 99.3(4)
O8 Dy8 O7 85.1(5)
O8 Dy8 N46 154.0(6)
O8 Dy8 N48 138.8(6)
O8 Dy8 N51 94.5(5)
O8 Dy8 N53 77.1(5)
O8 Dy8 N57 117.6(6)
O8 Dy8 N58 74.8(6)
N46 Dy8 Dy1 173.1(4)
N46 Dy8 Dy7 55.5(4)
N46 Dy8 N48 65.9(6)
N46 Dy8 N51 69.1(5)
N46 Dy8 N53 113.6(5)
N46 Dy8 N57 72.2(6)
N46 Dy8 N58 128.4(6)
N48 Dy8 Dy1 109.0(4)
N48 Dy8 Dy7 121.3(4)
N48 Dy8 N57 72.6(5)
N51 Dy8 Dy1 108.2(4)
N51 Dy8 Dy7 61.2(4)
N51 Dy8 N48 99.2(5)
N51 Dy8 N57 140.2(6)
N53 Dy8 Dy1 59.6(3)
N53 Dy8 Dy7 131.6(4)
N53 Dy8 N48 71.2(6)
N53 Dy8 N51 70.9(5)
N53 Dy8 N57 135.8(6)
N53 Dy8 N58 83.2(6)
N57 Dy8 Dy1 111.3(4)
N57 Dy8 Dy7 89.2(4)
N58 Dy8 Dy1 51.9(5)
N58 Dy8 Dy7 143.3(4)
N58 Dy8 N48 75.9(5)
N58 Dy8 N51 153.7(6)
N58 Dy8 N57 63.9(6)
Dy1 O1 Dy2 125.4(6)
Dy1 O1 H1 105.7
Dy2 O1 H1 105.8
Dy2 O2 Dy3 120.2(6)
Dy2 O2 H2 106.8
Dy3 O2 H2 106.7
Dy3 O3 Dy4 122.4(6)
Dy3 O3 H3 106.4
Dy4 O3 H3 106.3
Dy4 O4 Dy5 118.2(7)
Dy4 O4 H4 107.4
Dy5 O4 H4 107.6
Dy5 O5 H5 105.7
Dy6 O5 Dy5 124.0(6)
Dy6 O5 H5 106.0
Dy6 O6 H6 106.7
Dy7 O6 Dy6 121.0(6)
Dy7 O6 H6 106.8
Dy7 O7 Dy8 121.7(6)
Dy7 O7 H7 106.5
Dy8 O7 H7 106.3
Dy1 O8 H8 106.9
Dy8 O8 Dy1 120.3(6)
Dy8 O8 H8 106.8
C1 N1 Dy1 121.5(15)
C5 N1 Dy1 116.1(13)
C5 N1 C1 119(2)
N3 N2 Dy1 129.9(12)
C6 N2 Dy1 119.1(12)
C6 N2 N3 107.4(15)
N2 N3 Dy2 107.1(11)
N2 N3 C7 104.5(15)
C7 N3 Dy2 144.1(12)
C6 N4 C7 100.6(17)
N6 N5 Dy2 118.0(12)
C10 N5 Dy2 139.0(13)
C10 N5 N6 103.0(15)
N5 N6 Dy3 126.2(12)
C11 N6 Dy3 122.3(17)
C11 N6 N5 108.1(18)
C11 N7 C10 104(2)
C12 N8 Dy3 119.0(14)
C16 N8 Dy3 125.0(19)
C16 N8 C12 116(2)
C17 N9 Dy2 125.7(15)
C17 N9 C21 119(2)
C21 N9 Dy2 114.9(15)
N11 N10 Dy2 127.1(12)
C22 N10 Dy2 117.9(13)
C22 N10 N11 107.2(17)
N10 N11 Dy3 99.1(10)
C23 N11 Dy3 146.1(14)
C23 N11 N10 101.6(17)
C23 N12 C22 100.5(17)
N14 N13 Dy3 116.8(12)
N14 N13 C26 103.6(17)
C26 N13 Dy3 139.1(13)
N13 N14 Dy4 128.2(12)
C27 N14 Dy4 123.3(13)
C27 N14 N13 107.4(16)
C27 N15 C26 102.5(16)
C28 N16 Dy4 115.7(13)
C28 N16 C32 118.0(19)
C32 N16 Dy4 125.9(15)
C33 N17 Dy3 122(2)
C33 N17 C37 120(3)
C37 N17 Dy3 117.6(15)
N19 N18 Dy3 130.6(14)
C38 N18 Dy3 119.1(15)
C38 N18 N19 106.9(18)
N18 N19 Dy4 99.8(12)
C39 N19 Dy4 144.9(14)
C39 N19 N18 102.6(17)
C39 N20 C38 98.6(19)
N22 N21 Dy4 117.4(13)
C42 N21 Dy4 140.0(14)
C42 N21 N22 102.4(16)
N21 N22 Dy5 125.4(13)
C43 N22 Dy5 121.8(14)
C43 N22 N21 110.1(17)
C43 N23 C42 103.4(18)
C44 N24 Dy5 118.7(14)
C44 N24 C48 118.2(19)
C48 N24 Dy5 122.0(14)
C49 N25 Dy4 125.8(17)
C53 N25 Dy4 119.4(13)
C53 N25 C49 115(2)
N27 N26 Dy4 129.3(14)
C54 N26 Dy4 117.1(13)
C54 N26 N27 106.0(16)
N26 N27 Dy5 95.3(11)
C55 N27 Dy5 148.0(15)
C55 N27 N26 104.0(16)
C54 N28 C55 101.0(17)
N30 N29 Dy5 118.5(13)
C58 N29 Dy5 136.2(14)
C58 N29 N30 105.0(17)
N29 N30 Dy6 127.0(13)
C59 N30 Dy6 123.9(14)
C59 N30 N29 106.9(17)
C59 N31 C58 101.1(18)
C60 N32 Dy6 121.1(13)
C60 N32 C64 112(2)
C64 N32 Dy6 126.2(15)
C65 N33 Dy5 126.7(18)
C65 N33 C69 117(2)
C69 N33 Dy5 114.4(16)
N35 N34 Dy5 130.7(13)
N35 N34 C70 109.6(18)
C70 N34 Dy5 114.6(14)
N34 N35 Dy6 106.1(13)
N34 N35 C71 104.8(19)
C71 N35 Dy6 145.2(15)
C71 N36 C70 100.7(19)
N38 N37 Dy6 119.3(13)
N38 N37 C74 104.4(17)
C74 N37 Dy6 136.0(14)
N37 N38 Dy7 126.0(13)
C75 N38 Dy7 126.1(14)
C75 N38 N37 106.8(17)
C74 N39 C75 100.7(18)
C76 N40 Dy7 116.7(13)
C80 N40 Dy7 127.7(15)
C80 N40 C76 115.6(18)
C81 N41 Dy6 126.9(15)
C81 N41 C85 113.7(19)
C85 N41 Dy6 119.1(12)
N43 N42 Dy6 130.5(14)
C86 N42 Dy6 117.1(14)
C86 N42 N43 106.8(17)
N42 N43 Dy7 97.7(12)
C87 N43 Dy7 145.9(17)
C87 N43 N42 104.2(18)
C86 N44 C87 103(2)
N46 N45 Dy7 115.7(12)
N46 N45 C90 108.2(19)
C90 N45 Dy7 135.4(15)
N45 N46 Dy8 130.9(13)
N45 N46 C91 107.8(17)
C91 N46 Dy8 120.8(15)
C90 N47 C91 101(2)
C92 N48 Dy8 117.0(14)
C96 N48 Dy8 124.6(17)
C96 N48 C92 118(2)
C97 N49 Dy7 122.9(16)
C101 N49 Dy7 118.3(13)
C101 N49 C97 118(2)
N51 N50 Dy7 130.6(12)
C102 N50 Dy7 117.1(13)
C102 N50 N51 105.5(16)
N50 N51 Dy8 97.8(10)
C103 N51 Dy8 146.9(14)
C103 N51 N50 104.8(16)
C102 N52 C103 103.3(18)
N54 N53 Dy8 115.9(11)
C106 N53 Dy8 140.1(14)
C106 N53 N54 103.4(16)
N53 N54 Dy1 126.8(13)
C107 N54 Dy1 121.1(14)
C107 N54 N53 110.2(17)
C107 N55 C106 100.3(15)
C108 N56 Dy1 116.8(13)
C112 N56 Dy1 123.5(15)
C112 N56 C108 118.1(19)
C113 N57 Dy8 127.1(14)
C113 N57 C117 115(2)
C117 N57 Dy8 117.1(15)
N59 N58 Dy8 130.0(13)
C118 N58 Dy8 117.1(16)
C118 N58 N59 104.7(18)
N58 N59 Dy1 100.3(11)
C119 N59 Dy1 149.3(15)
C119 N59 N58 105.7(17)
C119 N60 C118 101.5(18)
N62 N61 Dy1 115.3(12)
N62 N61 C122 108.5(16)
C122 N61 Dy1 135.0(13)
N61 N62 Dy2 129.3(11)
C123 N62 Dy2 122.3(14)
C123 N62 N61 103.6(16)
C122 N63 C123 105.4(17)
C124 N64 Dy2 119.9(12)
C128 N64 Dy2 127.3(14)
C128 N64 C124 112.5(18)
N1 C1 H1A 118.5
N1 C1 C2 123(2)
C2 C1 H1A 118.5
C1 C2 H2A 120.7
C3 C2 C1 119(2)
C3 C2 H2A 120.7
C2 C3 H3A 120.6
C2 C3 C4 119(2)
C4 C3 H3A 120.6
C3 C4 H4A 120.6
C5 C4 C3 119(2)
C5 C4 H4A 120.6
N1 C5 C4 122(2)
N1 C5 C6 114.3(18)
C4 C5 C6 124(2)
N2 C6 N4 115.4(16)
N2 C6 C5 120.5(18)
N4 C6 C5 124.0(18)
N3 C7 C8 127.3(19)
N4 C7 N3 112.0(17)
N4 C7 C8 120(2)
C7 C8 H8A 108.3
C7 C8 H8B 108.3
C7 C8 C9 115.7(19)
H8A C8 H8B 107.4
C9 C8 H8A 108.3
C9 C8 H8B 108.3
C8 C9 H9A 109.4
C8 C9 H9B 109.4
H9A C9 H9B 108.0
C10 C9 C8 111.1(18)
C10 C9 H9A 109.4
C10 C9 H9B 109.4
N5 C10 C9 119.9(18)
N7 C10 N5 112.3(18)
N7 C10 C9 128(2)
N6 C11 N7 112(2)
N6 C11 C12 117(2)
N7 C11 C12 129(2)
N8 C12 C11 113(2)
C13 C12 N8 127(2)
C13 C12 C11 119(3)
C12 C13 H13 122.1
C12 C13 C14 116(3)
C14 C13 H13 122.1
C13 C14 H14 123.6
C15 C14 C13 113(4)
C15 C14 H14 123.6
C14 C15 H15 118.5
C16 C15 C14 123(4)
C16 C15 H15 118.5
N8 C16 C15 124(3)
N8 C16 H16 118.1
C15 C16 H16 118.1
N9 C17 H17 118.3
N9 C17 C18 123(2)
C18 C17 H17 118.3
C17 C18 H18 121.4
C19 C18 C17 117(2)
C19 C18 H18 121.4
C18 C19 H19 119.3
C18 C19 C20 121(3)
C20 C19 H19 119.3
C19 C20 H20 120.5
C21 C20 C19 119(2)
C21 C20 H20 120.5
N9 C21 C20 120(2)
N9 C21 C22 117(2)
C20 C21 C22 124(2)
N10 C22 N12 115.7(18)
N10 C22 C21 120(2)
N12 C22 C21 124(2)
N11 C23 C24 122(2)
N12 C23 N11 114.9(17)
N12 C23 C24 123.2(18)
C23 C24 H24A 108.5
C23 C24 H24B 108.5
C23 C24 C25 115.2(19)
H24A C24 H24B 107.5
C25 C24 H24A 108.5
C25 C24 H24B 108.5
C24 C25 H25A 109.8
C24 C25 H25B 109.8
H25A C25 H25B 108.2
C26 C25 C24 109(2)
C26 C25 H25A 109.8
C26 C25 H25B 109.8
N13 C26 C25 119.6(18)
N15 C26 N13 113.1(18)
N15 C26 C25 127.2(19)
N14 C27 N15 113.3(17)
N14 C27 C28 118.0(18)
N15 C27 C28 128.1(18)
N16 C28 C27 117.3(18)
N16 C28 C29 117.6(17)
C27 C28 C29 125.0(19)
C28 C29 H29 120.2
C30 C29 C28 120(2)
C30 C29 H29 120.2
C29 C30 H30 119.3
C31 C30 C29 121(2)
C31 C30 H30 119.3
C30 C31 H31 121.1
C30 C31 C32 118(2)
C32 C31 H31 121.1
N16 C32 C31 126(2)
N16 C32 H32 117.1
C31 C32 H32 117.1
N17 C33 H33 118.2
N17 C33 C34 124(3)
C34 C33 H33 118.2
C33 C34 H34 120.9
C33 C34 C35 118(3)
C35 C34 H34 120.9
C34 C35 H35 121.7
C36 C35 C34 117(3)
C36 C35 H35 121.7
C35 C36 H36 119.2
C35 C36 C37 122(3)
C37 C36 H36 119.2
N17 C37 C36 119(2)
N17 C37 C38 115(2)
C36 C37 C38 126(3)
N18 C38 N20 114(2)
N18 C38 C37 121(2)
N18 C38 C39 74.0(15)
N20 C38 C37 125(2)
N20 C38 C39 40.2(12)
C37 C38 C39 165(2)
N19 C39 N20 117(2)
N19 C39 C38 76.2(15)
N19 C39 C40 124(2)
N20 C39 C38 41.2(12)
N20 C39 C40 119(2)
C40 C39 C38 159(2)
C39 C40 H40A 108.6
C39 C40 H40B 108.6
H40A C40 H40B 107.6
C41 C40 C39 114.5(18)
C41 C40 H40A 108.6
C41 C40 H40B 108.6
C40 C41 H41A 109.5
C40 C41 H41B 109.5
H41A C41 H41B 108.1
C42 C41 C40 110.6(18)
C42 C41 H41A 109.5
C42 C41 H41B 109.5
N21 C42 C41 122.4(18)
N23 C42 N21 112(2)
N23 C42 C41 125(2)
N22 C43 N23 111.7(17)
N22 C43 C44 121.8(18)
N23 C43 C44 126.5(18)
N24 C44 C43 113.6(19)
N24 C44 C45 122(2)
C45 C44 C43 124(2)
C44 C45 H45 120.9
C46 C45 C44 118(2)
C46 C45 H45 120.9
C45 C46 H46 118.9
C45 C46 C47 122(3)
C47 C46 H46 118.9
C46 C47 H47 122.1
C48 C47 C46 116(2)
C48 C47 H47 122.1
N24 C48 H48 118.4
C47 C48 N24 123(2)
C47 C48 H48 118.4
N25 C49 H49 117.6
C50 C49 N25 125(2)
C50 C49 H49 117.6
C49 C50 H50 121.0
C51 C50 C49 118(2)
C51 C50 H50 121.0
C50 C51 H51 119.7
C50 C51 C52 121(2)
C52 C51 H51 119.7
C51 C52 H52 121.1
C53 C52 C51 118(2)
C53 C52 H52 121.1
N25 C53 C52 123.3(19)
N25 C53 C54 114(2)
C52 C53 C54 122(2)
N26 C54 C53 120(2)
N28 C54 N26 113.2(17)
N28 C54 C53 127(2)
N27 C55 N28 115.7(18)
N27 C55 C56 121.5(18)
N28 C55 C56 122.8(19)
C55 C56 H56A 108.9
C55 C56 H56B 108.9
H56A C56 H56B 107.7
C57 C56 C55 113.2(18)
C57 C56 H56A 108.9
C57 C56 H56B 108.9
C56 C57 H57A 109.7
C56 C57 H57B 109.7
C56 C57 C58 110(2)
H57A C57 H57B 108.2
C58 C57 H57A 109.7
C58 C57 H57B 109.7
N29 C58 N31 113.0(18)
N29 C58 C57 123.4(19)
N31 C58 C57 123(2)
N30 C59 N31 113.6(19)
N30 C59 C60 118.1(18)
N31 C59 C60 128(2)
N32 C60 C59 111.7(18)
N32 C60 C61 126(2)
C61 C60 C59 122(2)
C60 C61 H61 120.2
C60 C61 C62 120(2)
C62 C61 H61 120.2
C61 C62 H62 121.2
C61 C62 C63 118(2)
C63 C62 H62 121.2
C62 C63 H63 121.3
C64 C63 C62 117(2)
C64 C63 H63 121.3
N32 C64 C63 126(2)
N32 C64 H64 116.8
C63 C64 H64 116.8
N33 C65 H65 116.4
N33 C65 C66 127(3)
C66 C65 H65 116.4
C65 C66 H66 122.9
C65 C66 C67 114(3)
C67 C66 H66 122.9
C66 C67 H67 119.5
C68 C67 C66 121(3)
C68 C67 H67 119.5
C67 C68 H68 120.4
C69 C68 C67 119(3)
C69 C68 H68 120.4
N33 C69 C70 113(2)
C68 C69 N33 121(2)
C68 C69 C70 126(2)
N34 C70 N36 110(2)
N34 C70 C69 126(2)
N36 C70 C69 123(2)
N35 C71 C72 123(2)
N36 C71 N35 115(2)
N36 C71 C72 120(2)
C71 C72 H72A 107.7
C71 C72 H72B 107.7
H72A C72 H72B 107.1
C73 C72 C71 119(2)
C73 C72 H72A 107.7
C73 C72 H72B 107.7
C72 C73 H73A 109.1
C72 C73 H73B 109.1
C72 C73 C74 112.6(19)
H73A C73 H73B 107.8
C74 C73 H73A 109.1
C74 C73 H73B 109.1
N37 C74 C73 122.5(19)
N39 C74 N37 114.4(18)
N39 C74 C73 123(2)
N38 C75 N39 113.6(19)
N38 C75 C76 117.2(19)
N39 C75 C76 129(2)
N40 C76 C75 115.7(19)
C77 C76 N40 120(2)
C77 C76 C75 124(2)
C76 C77 H77 118.8
C76 C77 C78 122(3)
C78 C77 H77 118.8
C77 C78 H78 122.4
C79 C78 C77 115(2)
C79 C78 H78 122.4
C78 C79 H79 119.2
C78 C79 C80 122(3)
C80 C79 H79 119.2
N40 C80 C79 126(3)
N40 C80 H80 117.2
C79 C80 H80 117.2
N41 C81 H81 116.2
N41 C81 C82 128(2)
C82 C81 H81 116.2
C81 C82 H82 120.1
C81 C82 C83 120(2)
C83 C82 H82 120.1
C82 C83 H83 121.9
C82 C83 C84 116(2)
C84 C83 H83 121.9
C83 C84 H84 121.0
C83 C84 C85 118(2)
C85 C84 H84 121.0
N41 C85 C84 124.5(17)
N41 C85 C86 115.0(19)
C84 C85 C86 120.6(19)
N42 C86 N44 112.5(19)
N42 C86 C85 119.5(19)
N44 C86 C85 128(2)
N43 C87 N44 114(2)
N43 C87 C88 124(2)
N44 C87 C88 122(2)
C87 C88 H88A 108.8
C87 C88 H88B 108.8
C87 C88 C89 113.9(18)
H88A C88 H88B 107.7
C89 C88 H88A 108.8
C89 C88 H88B 108.8
C88 C89 H89A 109.2
C88 C89 H89B 109.2
H89A C89 H89B 107.9
C90 C89 C88 112.0(19)
C90 C89 H89A 109.2
C90 C89 H89B 109.2
N45 C90 N47 111(2)
N45 C90 C89 126(2)
N47 C90 C89 123(2)
N46 C91 N47 112(2)
N46 C91 C92 122(2)
N47 C91 C92 126(2)
N48 C92 C91 113.4(19)
N48 C92 C93 123(2)
C93 C92 C91 123(2)
C92 C93 H93 122.5
C94 C93 C92 115(3)
C94 C93 H93 122.5
C93 C94 H94 119.4
C95 C94 C93 121(2)
C95 C94 H94 119.4
C94 C95 H95 120.0
C94 C95 C96 120(2)
C96 C95 H95 120.0
N48 C96 C95 122(3)
N48 C96 H96 118.9
C95 C96 H96 118.9
N49 C97 H97 119.0
C98 C97 N49 122(2)
C98 C97 H97 119.0
C97 C98 H98 119.8
C97 C98 C99 120(3)
C99 C98 H98 119.8
C98 C99 H99 122.4
C100 C99 C98 115(3)
C100 C99 H99 122.4
C99 C100 H100 119.5
C99 C100 C101 121(3)
C101 C100 H100 119.5
N49 C101 C100 123(2)
N49 C101 C102 113.3(18)
C100 C101 C102 124(2)
N50 C102 C101 119.1(18)
N52 C102 N50 113.4(19)
N52 C102 C101 127.2(19)
N51 C103 C104 121.2(19)
N52 C103 N51 112.9(18)
N52 C103 C104 125.8(18)
C103 C104 H10A 108.0
C103 C104 H10B 108.0
C103 C104 C105 117.3(17)
H10A C104 H10B 107.2
C105 C104 H10A 108.0
C105 C104 H10B 108.0
C104 C105 H10C 110.2
C104 C105 H10D 110.2
H10C C105 H10D 108.5
C106 C105 C104 107.4(18)
C106 C105 H10C 110.2
C106 C105 H10D 110.2
N53 C106 N55 113.2(17)
N53 C106 C105 121.5(19)
N55 C106 C105 125.2(18)
N54 C107 N55 112.6(17)
N54 C107 C108 124.7(19)
N55 C107 C108 122.5(17)
N56 C108 C107 112.3(19)
C109 C108 N56 120.6(19)
C109 C108 C107 127.1(18)
C108 C109 H109 119.7
C108 C109 C110 121(2)
C110 C109 H109 119.7
C109 C110 H110 121.2
C111 C110 C109 118(2)
C111 C110 H110 121.2
C110 C111 H111 120.4
C110 C111 C112 119(2)
C112 C111 H111 120.4
N56 C112 C111 124(2)
N56 C112 H112 118.1
C111 C112 H112 118.1
N57 C113 H113 118.1
N57 C113 C114 124(2)
C114 C113 H113 118.1
C113 C114 H114 120.3
C115 C114 C113 119(3)
C115 C114 H114 120.3
C114 C115 H115 119.7
C114 C115 C116 121(3)
C116 C115 H115 119.7
C115 C116 H116 121.9
C115 C116 C117 116(2)
C117 C116 H116 121.9
N57 C117 C116 125(2)
N57 C117 C118 112(2)
C116 C117 C118 123(2)
N58 C118 N60 115(2)
N58 C118 C117 121(2)
N60 C118 C117 123(2)
N59 C119 N60 112.6(18)
N59 C119 C120 126(2)
N60 C119 C120 121.1(19)
C119 C120 H12A 108.9
C119 C120 H12B 108.9
C119 C120 C121 113.2(19)
H12A C120 H12B 107.7
C121 C120 H12A 108.9
C121 C120 H12B 108.9
C120 C121 H12C 110.0
C120 C121 H12D 110.0
H12C C121 H12D 108.4
C122 C121 C120 108.3(19)
C122 C121 H12C 110.0
C122 C121 H12D 110.0
N61 C122 C121 121.9(18)
N63 C122 N61 109.0(18)
N63 C122 C121 129.0(19)
N62 C123 N63 113.5(18)
N62 C123 C124 118.4(18)
N63 C123 C124 128.1(18)
N64 C124 C123 112.0(17)
C125 C124 N64 124(2)
C125 C124 C123 124(2)
C124 C125 H125 118.9
C124 C125 C126 122(3)
C126 C125 H125 118.9
C125 C126 H126 120.8
C125 C126 C127 118(2)
C127 C126 H126 120.8
C126 C127 H127 122.4
C128 C127 C126 115(2)
C128 C127 H127 122.4
N64 C128 C127 127(2)
N64 C128 H128 116.3
C127 C128 H128 116.3

loop_
_geom_bond_atom_site_label_1
_geom_bond_atom_site_label_2
_geom_bond_distance
Dy1 Dy8 3.9636(15)
Dy1 O1 2.276(12)
Dy1 O8 2.303(14)
Dy1 N1 2.620(19)
Dy1 N2 2.500(15)
Dy1 N54 2.461(18)
Dy1 N56 2.651(15)
Dy1 N59 2.546(18)
Dy1 N61 2.544(16)
Dy2 O1 2.278(13)
Dy2 O2 2.286(14)
Dy2 N3 2.635(16)
Dy2 N5 2.467(16)
Dy2 N9 2.630(18)
Dy2 N10 2.528(16)
Dy2 N62 2.435(15)
Dy2 N64 2.597(17)
Dy3 Dy4 3.9987(15)
Dy3 O2 2.356(14)
Dy3 O3 2.243(13)
Dy3 N6 2.436(17)
Dy3 N8 2.576(18)
Dy3 N11 2.565(17)
Dy3 N13 2.503(18)
Dy3 N17 2.62(2)
Dy3 N18 2.513(18)
Dy4 Dy5 3.9595(15)
Dy4 O3 2.321(13)
Dy4 O4 2.305(16)
Dy4 N14 2.406(16)
Dy4 N16 2.639(19)
Dy4 N19 2.554(16)
Dy4 N21 2.458(18)
Dy4 N25 2.61(2)
Dy4 N26 2.516(17)
Dy5 O4 2.309(16)
Dy5 O5 2.282(13)
Dy5 N22 2.436(18)
Dy5 N24 2.635(16)
Dy5 N27 2.561(18)
Dy5 N29 2.476(18)
Dy5 N33 2.70(2)
Dy5 N34 2.488(18)
Dy6 O5 2.276(15)
Dy6 O6 2.309(13)
Dy6 N30 2.400(16)
Dy6 N32 2.545(18)
Dy6 N35 2.596(18)
Dy6 N37 2.463(18)
Dy6 N41 2.605(17)
Dy6 N42 2.537(17)
Dy7 Dy8 3.9909(15)
Dy7 O6 2.298(13)
Dy7 O7 2.237(14)
Dy7 N38 2.406(17)
Dy7 N40 2.635(15)
Dy7 N43 2.608(19)
Dy7 N45 2.525(16)
Dy7 N49 2.57(2)
Dy7 N50 2.480(15)
Dy8 O7 2.332(14)
Dy8 O8 2.267(13)
Dy8 N46 2.425(14)
Dy8 N48 2.612(19)
Dy8 N51 2.581(17)
Dy8 N53 2.491(16)
Dy8 N57 2.613(18)
Dy8 N58 2.508(17)
O1 H1 0.8503
O2 H2 0.8502
O3 H3 0.8494
O4 H4 0.8498
O5 H5 0.8501
O6 H6 0.8332
O7 H7 0.8499
O8 H8 0.8498
N1 C1 1.37(2)
N1 C5 1.33(3)
N2 N3 1.35(2)
N2 C6 1.30(2)
N3 C7 1.38(3)
N4 C6 1.34(2)
N4 C7 1.37(3)
N5 N6 1.38(2)
N5 C10 1.37(3)
N6 C11 1.32(3)
N7 C10 1.34(3)
N7 C11 1.33(3)
N8 C12 1.37(3)
N8 C16 1.26(3)
N9 C17 1.36(3)
N9 C21 1.38(3)
N10 N11 1.42(2)
N10 C22 1.29(3)
N11 C23 1.39(2)
N12 C22 1.36(2)
N12 C23 1.35(3)
N13 N14 1.36(2)
N13 C26 1.37(3)
N14 C27 1.32(2)
N15 C26 1.34(2)
N15 C27 1.33(2)
N16 C28 1.33(3)
N16 C32 1.33(3)
N17 C33 1.34(4)
N17 C37 1.37(3)
N18 N19 1.36(2)
N18 C38 1.31(3)
N19 C39 1.33(3)
N20 C38 1.36(3)
N20 C39 1.33(3)
N21 N22 1.39(2)
N21 C42 1.37(3)
N22 C43 1.28(2)
N23 C42 1.36(3)
N23 C43 1.35(2)
N24 C44 1.30(3)
N24 C48 1.38(3)
N25 C49 1.36(3)
N25 C53 1.34(3)
N26 N27 1.40(2)
N26 C54 1.34(2)
N27 C55 1.31(3)
N28 C54 1.34(3)
N28 C55 1.37(2)
N29 N30 1.35(2)
N29 C58 1.34(2)
N30 C59 1.33(3)
N31 C58 1.37(3)
N31 C59 1.33(3)
N32 C60 1.37(2)
N32 C64 1.39(3)
N33 C65 1.30(3)
N33 C69 1.37(3)
N34 N35 1.32(2)
N34 C70 1.36(3)
N35 C71 1.38(3)
N36 C70 1.42(3)
N36 C71 1.35(3)
N37 N38 1.35(2)
N37 C74 1.36(3)
N38 C75 1.33(3)
N39 C74 1.34(3)
N39 C75 1.36(3)
N40 C76 1.39(3)
N40 C80 1.31(3)
N41 C81 1.31(2)
N41 C85 1.33(2)
N42 N43 1.39(2)
N42 C86 1.33(3)
N43 C87 1.32(3)
N44 C86 1.33(3)
N44 C87 1.36(3)
N45 N46 1.28(2)
N45 C90 1.33(3)
N46 C91 1.30(3)
N47 C90 1.35(3)
N47 C91 1.36(3)
N48 C92 1.36(3)
N48 C96 1.32(3)
N49 C97 1.38(3)
N49 C101 1.36(3)
N50 N51 1.41(2)
N50 C102 1.35(2)
N51 C103 1.37(2)
N52 C102 1.35(2)
N52 C103 1.35(3)
N53 N54 1.36(2)
N53 C106 1.33(2)
N54 C107 1.28(2)
N55 C106 1.40(2)
N55 C107 1.36(2)
N56 C108 1.39(2)
N56 C112 1.31(3)
N57 C113 1.35(3)
N57 C117 1.38(3)
N58 N59 1.40(2)
N58 C118 1.29(3)
N59 C119 1.34(2)
N60 C118 1.35(3)
N60 C119 1.34(3)
N61 N62 1.36(2)
N61 C122 1.38(2)
N62 C123 1.34(2)
N63 C122 1.31(3)
N63 C123 1.34(3)
N64 C124 1.37(2)
N64 C128 1.36(3)
C1 H1A 0.9500
C1 C2 1.42(3)
C2 H2A 0.9500
C2 C3 1.37(3)
C3 H3A 0.9500
C3 C4 1.44(3)
C4 H4A 0.9500
C4 C5 1.41(3)
C5 C6 1.46(3)
C7 C8 1.45(3)
C8 H8A 0.9900
C8 H8B 0.9900
C8 C9 1.54(3)
C9 H9A 0.9900
C9 H9B 0.9900
C9 C10 1.48(3)
C11 C12 1.49(3)
C12 C13 1.35(3)
C13 H13 0.9500
C13 C14 1.46(5)
C14 H14 0.9500
C14 C15 1.41(5)
C15 H15 0.9500
C15 C16 1.34(4)
C16 H16 0.9500
C17 H17 0.9500
C17 C18 1.39(3)
C18 H18 0.9500
C18 C19 1.37(3)
C19 H19 0.9500
C19 C20 1.41(3)
C20 H20 0.9500
C20 C21 1.40(3)
C21 C22 1.41(3)
C23 C24 1.49(3)
C24 H24A 0.9900
C24 H24B 0.9900
C24 C25 1.54(3)
C25 H25A 0.9900
C25 H25B 0.9900
C25 C26 1.49(3)
C27 C28 1.42(3)
C28 C29 1.51(3)
C29 H29 0.9500
C29 C30 1.33(3)
C30 H30 0.9500
C30 C31 1.32(3)
C31 H31 0.9500
C31 C32 1.38(3)
C32 H32 0.9500
C33 H33 0.9500
C33 C34 1.36(5)
C34 H34 0.9500
C34 C35 1.46(4)
C35 H35 0.9500
C35 C36 1.39(4)
C36 H36 0.9500
C36 C37 1.41(3)
C37 C38 1.44(3)
C38 C39 2.03(3)
C39 C40 1.54(3)
C40 H40A 0.9900
C40 H40B 0.9900
C40 C41 1.53(3)
C41 H41A 0.9900
C41 H41B 0.9900
C41 C42 1.47(3)
C43 C44 1.40(3)
C44 C45 1.40(3)
C45 H45 0.9500
C45 C46 1.33(3)
C46 H46 0.9500
C46 C47 1.39(4)
C47 H47 0.9500
C47 C48 1.35(3)
C48 H48 0.9500
C49 H49 0.9500
C49 C50 1.36(3)
C50 H50 0.9500
C50 C51 1.33(3)
C51 H51 0.9500
C51 C52 1.38(3)
C52 H52 0.9500
C52 C53 1.38(3)
C53 C54 1.44(3)
C55 C56 1.55(3)
C56 H56A 0.9900
C56 H56B 0.9900
C56 C57 1.49(3)
C57 H57A 0.9900
C57 H57B 0.9900
C57 C58 1.52(3)
C59 C60 1.46(3)
C60 C61 1.39(3)
C61 H61 0.9500
C61 C62 1.41(3)
C62 H62 0.9500
C62 C63 1.42(3)
C63 H63 0.9500
C63 C64 1.41(3)
C64 H64 0.9500
C65 H65 0.9500
C65 C66 1.35(4)
C66 H66 0.9500
C66 C67 1.40(4)
C67 H67 0.9500
C67 C68 1.37(4)
C68 H68 0.9500
C68 C69 1.34(4)
C69 C70 1.43(3)
C71 C72 1.51(3)
C72 H72A 0.9900
C72 H72B 0.9900
C72 C73 1.49(3)
C73 H73A 0.9900
C73 H73B 0.9900
C73 C74 1.53(3)
C75 C76 1.45(3)
C76 C77 1.38(3)
C77 H77 0.9500
C77 C78 1.39(3)
C78 H78 0.9500
C78 C79 1.34(4)
C79 H79 0.9500
C79 C80 1.35(3)
C80 H80 0.9500
C81 H81 0.9500
C81 C82 1.34(3)
C82 H82 0.9500
C82 C83 1.37(3)
C83 H83 0.9500
C83 C84 1.40(3)
C84 H84 0.9500
C84 C85 1.41(3)
C85 C86 1.47(3)
C87 C88 1.50(3)
C88 H88A 0.9900
C88 H88B 0.9900
C88 C89 1.50(3)
C89 H89A 0.9900
C89 H89B 0.9900
C89 C90 1.42(3)
C91 C92 1.51(3)
C92 C93 1.41(3)
C93 H93 0.9500
C93 C94 1.39(3)
C94 H94 0.9500
C94 C95 1.36(3)
C95 H95 0.9500
C95 C96 1.37(3)
C96 H96 0.9500
C97 H97 0.9500
C97 C98 1.33(4)
C98 H98 0.9500
C98 C99 1.51(4)
C99 H99 0.9500
C99 C100 1.36(4)
C100 H100 0.9500
C100 C101 1.38(3)
C101 C102 1.43(3)
C103 C104 1.48(3)
C104 H10A 0.9900
C104 H10B 0.9900
C104 C105 1.53(3)
C105 H10C 0.9900
C105 H10D 0.9900
C105 C106 1.50(3)
C107 C108 1.42(3)
C108 C109 1.35(3)
C109 H109 0.9500
C109 C110 1.44(3)
C110 H110 0.9500
C110 C111 1.34(3)
C111 H111 0.9500
C111 C112 1.41(3)
C112 H112 0.9500
C113 H113 0.9500
C113 C114 1.39(3)
C114 H114 0.9500
C114 C115 1.36(4)
C115 H115 0.9500
C115 C116 1.40(3)
C116 H116 0.9500
C116 C117 1.41(3)
C117 C118 1.50(3)
C119 C120 1.50(3)
C120 H12A 0.9900
C120 H12B 0.9900
C120 C121 1.54(3)
C121 H12C 0.9900
C121 H12D 0.9900
C121 C122 1.45(3)
C123 C124 1.48(3)
C124 C125 1.34(3)
C125 H125 0.9500
C125 C126 1.35(3)
C126 H126 0.9500
C126 C127 1.41(3)
C127 H127 0.9500
C127 C128 1.40(3)
C128 H128 0.9500

loop_
_smtbx_masks_void_nr
_smtbx_masks_void_average_x
_smtbx_masks_void_average_y
_smtbx_masks_void_average_z
_smtbx_masks_void_volume
_smtbx_masks_void_count_electrons
1 0.239 0.236 0.257 319.4 0.0
2 0.239 0.264 0.757 319.4 0.0
3 -0.239 0.736 0.243 319.4 0.0
4 -0.239 0.764 0.743 319.4 0.0
5 0.245 0.750 0.106 902.1 284.3
6 0.755 0.250 -0.037 902.1 289.4
